data_4064983
loop_
_publ_author_name
'Li, Ling'
'Song, Li-Cheng'
'Wang, Miao-Miao'
'Li, Qian-Li'
'Song, Hai-Bin'

_publ_section_title
;
 Synthetic and Structural Characterization of Linear and Macrocyclic
 Ni/Fe/E (E = S, Se) Cluster Complexes
;
_journal_issue 18
_journal_name_full Organometallics
_journal_page_first 4899
_journal_paper_doi 10.1021/om2004767
_journal_volume 30
_journal_year 2011
_chemical_formula_moiety 'C98.50 H84.50 Cl10.50 Fe8 Ni2 O24 P4 S8 Se4'
_chemical_formula_sum 'C98.5 H84.5 Cl10.5 Fe8 Ni2 O24 P4 S8 Se4'
_chemical_formula_weight 3284.81
_chemical_name_systematic
; 
 ? 
;
_space_group_IT_number 14
_symmetry_cell_setting monoclinic
_symmetry_space_group_name_Hall '-P 2ybc'
_symmetry_space_group_name_H-M 'P 1 21/c 1'
_atom_sites_solution_hydrogens geom
_atom_sites_solution_primary direct
_atom_sites_solution_secondary difmap
_audit_creation_method SHELXL-97
_cell_angle_alpha 90.00
_cell_angle_beta 115.534(2)
_cell_angle_gamma 90.00
_cell_formula_units_Z 4
_cell_length_a 28.597(4)
_cell_length_b 18.747(3)
_cell_length_c 27.054(4)
_cell_measurement_reflns_used 38129
_cell_measurement_temperature 113(2)
_cell_measurement_theta_max 27.90
_cell_measurement_theta_min 1.30
_cell_volume 13087(3)
_computing_cell_refinement 'CrystalClear-SM Expert 2.0 r2'
_computing_data_collection 'CrystalClear-SM Expert 2.0 r2 (Rigaku, 2009)'
_computing_data_reduction 'CrystalClear-SM Expert 2.0 r2'
_computing_molecular_graphics 'CrystalStructure 4.0'
_computing_publication_material 'CrystalStructure 4.0 (Rigaku, 2009)'
_computing_structure_refinement 'SHELXL-97 (Sheldrick, 1997)'
_computing_structure_solution 'SHELXS-97 (Sheldrick, 1990)'
_diffrn_ambient_temperature 113(2)
_diffrn_detector_area_resol_mean 14.222
_diffrn_measured_fraction_theta_full 0.997
_diffrn_measured_fraction_theta_max 0.997
_diffrn_measurement_device_type 'Rigaku Saturn724 CCD'
_diffrn_measurement_method \w
_diffrn_radiation_monochromator multilayer
_diffrn_radiation_source 'rotating anode'
_diffrn_radiation_type MoK\a
_diffrn_radiation_wavelength 0.71075
_diffrn_reflns_av_R_equivalents 0.0508
_diffrn_reflns_av_sigmaI/netI 0.0575
_diffrn_reflns_limit_h_max 37
_diffrn_reflns_limit_h_min -37
_diffrn_reflns_limit_k_max 23
_diffrn_reflns_limit_k_min -24
_diffrn_reflns_limit_l_max 33
_diffrn_reflns_limit_l_min -35
_diffrn_reflns_number 104334
_diffrn_reflns_theta_full 27.88
_diffrn_reflns_theta_max 27.88
_diffrn_reflns_theta_min 1.34
_diffrn_standards_decay_% 0
_diffrn_standards_interval_count 0
_diffrn_standards_interval_time 0
_diffrn_standards_number 0
_exptl_absorpt_coefficient_mu 2.704
_exptl_absorpt_correction_T_max 0.7373
_exptl_absorpt_correction_T_min 0.6715
_exptl_absorpt_correction_type multi-scan
_exptl_absorpt_process_details CrystalClear
_exptl_crystal_colour colorless
_exptl_crystal_density_diffrn 1.667
_exptl_crystal_density_method 'not measured'
_exptl_crystal_description prism
_exptl_crystal_F_000 6536
_exptl_crystal_size_max 0.16
_exptl_crystal_size_mid 0.14
_exptl_crystal_size_min 0.12
_platon_squeeze_details
;
;
_refine_diff_density_max 1.728
_refine_diff_density_min -0.958
_refine_diff_density_rms 0.114
_refine_ls_extinction_method none
_refine_ls_goodness_of_fit_ref 1.107
_refine_ls_hydrogen_treatment constr
_refine_ls_matrix_type full
_refine_ls_number_parameters 1490
_refine_ls_number_reflns 31127
_refine_ls_number_restraints 60
_refine_ls_restrained_S_all 1.114
_refine_ls_R_factor_all 0.0628
_refine_ls_R_factor_gt 0.0528
_refine_ls_shift/su_max 0.002
_refine_ls_shift/su_mean 0.000
_refine_ls_structure_factor_coef Fsqd
_refine_ls_weighting_details 'calc w=1/[\s^2^(Fo^2^)+(0.0433P)^2^+28.3793P] where P=(Fo^2^+2Fc^2^)/3'
_refine_ls_weighting_scheme calc
_refine_ls_wR_factor_gt 0.1157
_refine_ls_wR_factor_ref 0.1208
_reflns_number_gt 27518
_reflns_number_total 31127
_reflns_threshold_expression >2sigma(I)
_cod_data_source_file om2004767_si_001.cif
_cod_data_source_block 9a
_cod_original_formula_sum 'C98.50 H84.50 Cl10.50 Fe8 Ni2 O24 P4 S8 Se4'
_cod_database_code 4064983

loop_
_symmetry_equiv_pos_as_xyz
'x, y, z'
'-x, y+1/2, -z+1/2'
'-x, -y, -z'
'x, -y-1/2, z-1/2'

loop_
_atom_site_label
_atom_site_type_symbol
_atom_site_fract_x
_atom_site_fract_y
_atom_site_fract_z
_atom_site_U_iso_or_equiv
_atom_site_adp_type
_atom_site_occupancy
_atom_site_symmetry_multiplicity
_atom_site_calc_flag
_atom_site_refinement_flags
_atom_site_disorder_assembly
_atom_site_disorder_group
Se1 Se 0.221533(15) 0.62851(2) 0.401295(16) 0.01928(8) Uani 1 1 d . . .
Se2 Se 0.319482(15) 0.36616(2) 0.379642(16) 0.01939(8) Uani 1 1 d . . .
Se3 Se 0.134420(14) 0.62351(2) 0.141280(16) 0.01870(8) Uani 1 1 d . . .
Se4 Se 0.295935(14) 0.52428(2) 0.166486(17) 0.01990(8) Uani 1 1 d . . .
Ni1 Ni 0.070779(17) 0.78507(3) 0.25534(2) 0.01588(10) Uani 1 1 d . . .
Ni2 Ni 0.393520(17) 0.27665(3) 0.26531(2) 0.01533(10) Uani 1 1 d . . .
Fe1 Fe 0.24232(2) 0.73282(3) 0.45489(2) 0.02114(12) Uani 1 1 d . . .
Fe2 Fe 0.25988(2) 0.71690(3) 0.36725(2) 0.01853(12) Uani 1 1 d . . .
Fe3 Fe 0.30942(2) 0.24368(3) 0.39448(2) 0.02122(12) Uani 1 1 d . . .
Fe4 Fe 0.24647(2) 0.31436(3) 0.30592(2) 0.01767(11) Uani 1 1 d . . .
Fe5 Fe 0.05563(2) 0.66822(3) 0.07300(2) 0.01943(12) Uani 1 1 d . . .
Fe6 Fe 0.06207(2) 0.56768(3) 0.14549(2) 0.01921(12) Uani 1 1 d . . .
Fe7 Fe 0.35870(2) 0.51473(3) 0.13148(2) 0.02014(12) Uani 1 1 d . . .
Fe8 Fe 0.38077(2) 0.54617(3) 0.23528(2) 0.01838(12) Uani 1 1 d . . .
Cl1 Cl 0.02920(4) 0.56083(7) 0.35394(5) 0.0364(3) Uani 1 1 d . . .
Cl2 Cl 0.11455(5) 0.61362(7) 0.45077(5) 0.0396(3) Uani 1 1 d . . .
Cl3 Cl 0.12786(5) 0.48679(7) 0.39627(6) 0.0416(3) Uani 1 1 d . . .
Cl4 Cl 0.26091(5) 0.29214(8) 0.07675(6) 0.0460(3) Uani 1 1 d . . .
Cl5 Cl 0.18202(6) 0.40120(8) 0.04046(6) 0.0506(3) Uani 1 1 d . . .
Cl6 Cl 0.17600(5) 0.28264(10) 0.10630(7) 0.0635(5) Uani 1 1 d . . .
Cl7 Cl 0.50118(6) 0.32725(11) 0.10766(7) 0.0677(5) Uani 1 1 d . . .
Cl8 Cl 0.60972(7) 0.29147(16) 0.16046(8) 0.0951(8) Uani 1 1 d . . .
Cl9 Cl 0.53328(9) 0.18158(13) 0.12991(9) 0.0935(7) Uani 1 1 d . . .
S1 S 0.16584(4) 0.76757(5) 0.38299(4) 0.0224(2) Uani 1 1 d . . .
S2 S 0.15370(4) 0.77548(5) 0.26884(4) 0.01996(19) Uani 1 1 d . . .
S3 S 0.34753(4) 0.23359(5) 0.33515(4) 0.0206(2) Uani 1 1 d . . .
S4 S 0.30783(3) 0.29805(5) 0.22728(4) 0.01763(18) Uani 1 1 d . . .
S5 S 0.05315(4) 0.72895(5) 0.14617(4) 0.01933(19) Uani 1 1 d . . .
S6 S 0.06350(4) 0.66529(5) 0.24839(4) 0.01977(19) Uani 1 1 d . . .
S7 S 0.37209(4) 0.40583(5) 0.17514(4) 0.0214(2) Uani 1 1 d . . .
S8 S 0.40465(4) 0.39008(5) 0.29398(4) 0.01892(19) Uani 1 1 d . . .
P1 P 0.07729(4) 0.90059(5) 0.26817(4) 0.01726(19) Uani 1 1 d . . .
P2 P -0.01113(4) 0.79702(5) 0.23596(4) 0.01633(19) Uani 1 1 d . . .
P3 P 0.38508(4) 0.16558(5) 0.23611(4) 0.01711(19) Uani 1 1 d . . .
P4 P 0.47667(4) 0.25718(5) 0.30689(4) 0.01727(19) Uani 1 1 d . . .
O1 O 0.29330(13) 0.87305(17) 0.47128(15) 0.0409(9) Uani 1 1 d . . .
O2 O 0.33805(14) 0.67106(19) 0.53733(14) 0.0448(9) Uani 1 1 d . . .
O3 O 0.19327(16) 0.7389(2) 0.53096(16) 0.0473(9) Uani 1 1 d . . .
O4 O 0.28932(14) 0.86085(19) 0.34858(17) 0.0460(9) Uani 1 1 d . . .
O5 O 0.36588(11) 0.66173(19) 0.43205(14) 0.0384(8) Uani 1 1 d . . .
O6 O 0.25042(14) 0.6433(2) 0.26726(15) 0.0512(10) Uani 1 1 d . . .
O7 O 0.25609(17) 0.10744(19) 0.35128(18) 0.0531(11) Uani 1 1 d . . .
O8 O 0.25263(13) 0.27124(18) 0.46083(14) 0.0352(8) Uani 1 1 d . . .
O9 O 0.40251(17) 0.1943(3) 0.48930(16) 0.0640(13) Uani 1 1 d . . .
O10 O 0.18176(13) 0.1960(2) 0.24142(17) 0.0469(10) Uani 1 1 d . . .
O11 O 0.17339(12) 0.35508(17) 0.35234(14) 0.0323(7) Uani 1 1 d . . .
O12 O 0.21088(15) 0.4271(2) 0.22179(16) 0.0500(10) Uani 1 1 d . . .
O13 O -0.05816(11) 0.6721(2) 0.01806(14) 0.0385(8) Uani 1 1 d . . .
O14 O 0.05865(13) 0.5784(2) -0.01451(14) 0.0431(9) Uani 1 1 d . . .
O15 O 0.08723(15) 0.8011(2) 0.03680(15) 0.0442(9) Uani 1 1 d . . .
O16 O -0.04964(12) 0.56049(19) 0.11522(18) 0.0487(10) Uani 1 1 d . . .
O17 O 0.06063(13) 0.44973(18) 0.07178(15) 0.0410(9) Uani 1 1 d . . .
O18 O 0.11179(13) 0.48456(17) 0.24748(14) 0.0369(8) Uani 1 1 d . . .
O19 O 0.34320(13) 0.66316(17) 0.09265(14) 0.0362(8) Uani 1 1 d . . .
O20 O 0.46674(11) 0.51151(17) 0.14664(14) 0.0324(7) Uani 1 1 d . . .
O21 O 0.30974(14) 0.4459(2) 0.02277(14) 0.0422(9) Uani 1 1 d . . .
O22 O 0.37759(14) 0.70285(17) 0.21917(15) 0.0409(8) Uani 1 1 d . . .
O23 O 0.49410(11) 0.54043(18) 0.28915(14) 0.0340(7) Uani 1 1 d . . .
O24 O 0.35870(13) 0.55297(18) 0.33219(14) 0.0370(8) Uani 1 1 d . . .
C1 C 0.27142(17) 0.8194(2) 0.46331(18) 0.0295(10) Uani 1 1 d . . .
C2 C 0.30117(18) 0.6956(2) 0.50470(18) 0.0289(9) Uani 1 1 d . . .
C3 C 0.21183(19) 0.7352(2) 0.50081(19) 0.0310(10) Uani 1 1 d . . .
C4 C 0.27911(16) 0.8046(3) 0.35717(19) 0.0289(9) Uani 1 1 d . . .
C5 C 0.32529(16) 0.6833(2) 0.40747(18) 0.0258(9) Uani 1 1 d . . .
C6 C 0.25334(16) 0.6732(3) 0.30555(18) 0.0295(10) Uani 1 1 d . . .
C7 C 0.2767(2) 0.1601(3) 0.3677(2) 0.0346(11) Uani 1 1 d . . .
C8 C 0.27403(17) 0.2604(2) 0.43419(18) 0.0264(9) Uani 1 1 d . . .
C9 C 0.3666(2) 0.2149(3) 0.4523(2) 0.0369(11) Uani 1 1 d . . .
C10 C 0.20693(16) 0.2418(3) 0.2669(2) 0.0294(10) Uani 1 1 d . . .
C11 C 0.20210(15) 0.3395(2) 0.33520(18) 0.0236(8) Uani 1 1 d . . .
C12 C 0.22540(17) 0.3840(3) 0.2550(2) 0.0303(10) Uani 1 1 d . . .
C13 C -0.01392(16) 0.6707(2) 0.03979(17) 0.0251(9) Uani 1 1 d . . .
C14 C 0.05747(16) 0.6123(3) 0.02023(18) 0.0288(10) Uani 1 1 d . . .
C15 C 0.07502(17) 0.7490(3) 0.05010(18) 0.0283(9) Uani 1 1 d . . .
C16 C -0.00610(17) 0.5622(2) 0.1268(2) 0.0297(10) Uani 1 1 d . . .
C17 C 0.06136(16) 0.4954(2) 0.1000(2) 0.0272(9) Uani 1 1 d . . .
C18 C 0.09178(17) 0.5165(2) 0.2079(2) 0.0268(9) Uani 1 1 d . . .
C19 C 0.34909(16) 0.6053(2) 0.10750(18) 0.0273(9) Uani 1 1 d . . .
C20 C 0.42480(16) 0.5130(2) 0.14144(17) 0.0245(9) Uani 1 1 d . . .
C21 C 0.32733(17) 0.4727(2) 0.06468(19) 0.0285(9) Uani 1 1 d . . .
C22 C 0.37759(16) 0.6425(2) 0.22450(18) 0.0262(9) Uani 1 1 d . . .
C23 C 0.44995(16) 0.5440(2) 0.26765(17) 0.0230(8) Uani 1 1 d . . .
C24 C 0.36725(15) 0.5499(2) 0.29500(19) 0.0245(9) Uani 1 1 d . . .
C25 C 0.26919(16) 0.5493(2) 0.43729(17) 0.0240(9) Uani 1 1 d . . .
H25A H 0.3041 0.5686 0.4603 0.029 Uiso 1 1 calc R . .
H25B H 0.2570 0.5235 0.4615 0.029 Uiso 1 1 calc R . .
C26 C 0.27255(16) 0.4974(2) 0.39540(17) 0.0217(8) Uani 1 1 d . . .
H26A H 0.2935 0.5185 0.3780 0.026 Uiso 1 1 calc R . .
H26B H 0.2374 0.4874 0.3664 0.026 Uiso 1 1 calc R . .
C27 C 0.29776(17) 0.4283(2) 0.42508(17) 0.0240(9) Uani 1 1 d . . .
H27A H 0.2728 0.4022 0.4348 0.029 Uiso 1 1 calc R . .
H27B H 0.3284 0.4402 0.4595 0.029 Uiso 1 1 calc R . .
C28 C 0.16669(15) 0.5571(2) 0.10761(18) 0.0223(8) Uani 1 1 d . . .
H28A H 0.1850 0.5185 0.1337 0.027 Uiso 1 1 calc R . .
H28B H 0.1395 0.5352 0.0743 0.027 Uiso 1 1 calc R . .
C29 C 0.20502(15) 0.5980(2) 0.09253(17) 0.0251(9) Uani 1 1 d . . .
H29A H 0.2126 0.5695 0.0660 0.030 Uiso 1 1 calc R . .
H29B H 0.1889 0.6434 0.0745 0.030 Uiso 1 1 calc R . .
C30 C 0.25571(15) 0.6142(2) 0.14252(18) 0.0243(9) Uani 1 1 d . . .
H30A H 0.2483 0.6336 0.1725 0.029 Uiso 1 1 calc R . .
H30B H 0.2759 0.6502 0.1330 0.029 Uiso 1 1 calc R . .
C31 C 0.18859(14) 0.7561(2) 0.33539(17) 0.0191(8) Uani 1 1 d . . .
C32 C 0.30049(14) 0.2802(2) 0.28420(16) 0.0177(7) Uani 1 1 d . . .
C33 C 0.05956(14) 0.6554(2) 0.18462(17) 0.0192(8) Uani 1 1 d . . .
C34 C 0.38666(14) 0.4407(2) 0.23750(17) 0.0201(8) Uani 1 1 d . . .
C35 C 0.01384(14) 0.9357(2) 0.25959(17) 0.0202(8) Uani 1 1 d . . .
H35A H 0.0106 0.9323 0.2945 0.024 Uiso 1 1 calc R . .
H35B H 0.0102 0.9864 0.2482 0.024 Uiso 1 1 calc R . .
C36 C -0.02774(14) 0.8906(2) 0.21560(17) 0.0202(8) Uani 1 1 d . . .
H36A H -0.0281 0.8996 0.1794 0.024 Uiso 1 1 calc R . .
H36B H -0.0624 0.9022 0.2134 0.024 Uiso 1 1 calc R . .
C37 C 0.09049(14) 0.9512(2) 0.21795(16) 0.0210(8) Uani 1 1 d . . .
C38 C 0.09147(16) 1.0263(2) 0.22071(18) 0.0258(9) Uani 1 1 d . . .
H38 H 0.0871 1.0499 0.2495 0.031 Uiso 1 1 calc R . .
C39 C 0.09886(17) 1.0653(3) 0.1813(2) 0.0329(10) Uani 1 1 d . . .
H39 H 0.0995 1.1159 0.1831 0.039 Uiso 1 1 calc R . .
C40 C 0.10524(17) 1.0316(3) 0.1393(2) 0.0345(11) Uani 1 1 d . . .
H40 H 0.1097 1.0591 0.1122 0.041 Uiso 1 1 calc R . .
C41 C 0.10512(17) 0.9577(3) 0.13642(19) 0.0306(10) Uani 1 1 d . . .
H41 H 0.1103 0.9346 0.1079 0.037 Uiso 1 1 calc R . .
C42 C 0.09738(15) 0.9176(2) 0.17569(18) 0.0257(9) Uani 1 1 d . . .
H42 H 0.0968 0.8670 0.1736 0.031 Uiso 1 1 calc R . .
C43 C 0.12353(15) 0.9325(2) 0.33456(17) 0.0209(8) Uani 1 1 d . . .
C44 C 0.11125(16) 0.9290(2) 0.37906(18) 0.0254(9) Uani 1 1 d . . .
H44 H 0.0783 0.9114 0.3740 0.030 Uiso 1 1 calc R . .
C45 C 0.14671(17) 0.9510(3) 0.43100(18) 0.0301(10) Uani 1 1 d . . .
H45 H 0.1379 0.9499 0.4610 0.036 Uiso 1 1 calc R . .
C46 C 0.19517(17) 0.9746(2) 0.43797(19) 0.0312(10) Uani 1 1 d . . .
H46 H 0.2198 0.9891 0.4733 0.037 Uiso 1 1 calc R . .
C47 C 0.20828(16) 0.9774(2) 0.39422(19) 0.0290(10) Uani 1 1 d . . .
H47 H 0.2417 0.9934 0.3997 0.035 Uiso 1 1 calc R . .
C48 C 0.17247(15) 0.9565(2) 0.34231(18) 0.0238(8) Uani 1 1 d . . .
H48 H 0.1812 0.9586 0.3122 0.029 Uiso 1 1 calc R . .
C49 C -0.02223(15) 0.7886(2) 0.29730(16) 0.0197(8) Uani 1 1 d . . .
C50 C 0.01568(17) 0.7599(2) 0.34489(18) 0.0279(9) Uani 1 1 d . . .
H50 H 0.0474 0.7438 0.3456 0.033 Uiso 1 1 calc R . .
C51 C 0.0072(2) 0.7548(3) 0.3919(2) 0.0390(12) Uani 1 1 d . . .
H51 H 0.0333 0.7352 0.4244 0.047 Uiso 1 1 calc R . .
C52 C -0.0388(2) 0.7780(3) 0.3914(2) 0.0373(11) Uani 1 1 d . . .
H52 H -0.0445 0.7740 0.4234 0.045 Uiso 1 1 calc R . .
C53 C -0.07669(18) 0.8074(3) 0.3438(2) 0.0343(11) Uani 1 1 d . . .
H53 H -0.1081 0.8245 0.3434 0.041 Uiso 1 1 calc R . .
C54 C -0.06880(16) 0.8120(2) 0.29709(19) 0.0270(9) Uani 1 1 d . . .
H54 H -0.0952 0.8311 0.2645 0.032 Uiso 1 1 calc R . .
C55 C -0.06247(14) 0.7452(2) 0.18395(16) 0.0189(8) Uani 1 1 d . . .
C56 C -0.08770(16) 0.6909(2) 0.19842(19) 0.0270(9) Uani 1 1 d . . .
H56 H -0.0766 0.6789 0.2359 0.032 Uiso 1 1 calc R . .
C57 C -0.12895(17) 0.6542(2) 0.1583(2) 0.0318(10) Uani 1 1 d . . .
H57 H -0.1460 0.6175 0.1683 0.038 Uiso 1 1 calc R . .
C58 C -0.14495(16) 0.6715(2) 0.10363(19) 0.0296(10) Uani 1 1 d . . .
H58 H -0.1731 0.6466 0.0762 0.035 Uiso 1 1 calc R . .
C59 C -0.11988(16) 0.7251(2) 0.08889(18) 0.0285(9) Uani 1 1 d . . .
H59 H -0.1311 0.7368 0.0513 0.034 Uiso 1 1 calc R . .
C60 C -0.07862(15) 0.7617(2) 0.12858(17) 0.0256(9) Uani 1 1 d . . .
H60 H -0.0614 0.7979 0.1182 0.031 Uiso 1 1 calc R . .
C61 C 0.44691(14) 0.1200(2) 0.27685(17) 0.0207(8) Uani 1 1 d . . .
H61A H 0.4501 0.1086 0.3139 0.025 Uiso 1 1 calc R . .
H61B H 0.4494 0.0752 0.2588 0.025 Uiso 1 1 calc R . .
C62 C 0.48934(14) 0.1727(2) 0.28031(17) 0.0198(8) Uani 1 1 d . . .
H62A H 0.4883 0.1800 0.2436 0.024 Uiso 1 1 calc R . .
H62B H 0.5240 0.1540 0.3051 0.024 Uiso 1 1 calc R . .
C63 C 0.38015(14) 0.1599(2) 0.16661(16) 0.0203(8) Uani 1 1 d . . .
C64 C 0.38374(19) 0.2216(2) 0.14036(19) 0.0316(10) Uani 1 1 d . . .
H64 H 0.3868 0.2664 0.1579 0.038 Uiso 1 1 calc R . .
C65 C 0.3829(2) 0.2185(3) 0.0885(2) 0.0384(11) Uani 1 1 d . . .
H65 H 0.3856 0.2610 0.0708 0.046 Uiso 1 1 calc R . .
C66 C 0.3781(2) 0.1539(3) 0.0632(2) 0.0394(12) Uani 1 1 d . . .
H66 H 0.3773 0.1516 0.0278 0.047 Uiso 1 1 calc R . .
C67 C 0.3742(3) 0.0919(3) 0.0891(2) 0.0516(15) Uani 1 1 d . . .
H67 H 0.3709 0.0472 0.0714 0.062 Uiso 1 1 calc R . .
C68 C 0.3753(2) 0.0948(3) 0.1406(2) 0.0402(12) Uani 1 1 d . . .
H68 H 0.3726 0.0522 0.1582 0.048 Uiso 1 1 calc R . .
C69 C 0.33411(16) 0.1079(2) 0.23629(18) 0.0229(8) Uani 1 1 d . . .
C70 C 0.34407(19) 0.0526(2) 0.2738(2) 0.0330(10) Uani 1 1 d . . .
H70 H 0.3786 0.0428 0.2996 0.040 Uiso 1 1 calc R . .
C71 C 0.3029(2) 0.0113(3) 0.2734(2) 0.0450(14) Uani 1 1 d . . .
H71 H 0.3097 -0.0270 0.2985 0.054 Uiso 1 1 calc R . .
C72 C 0.2528(2) 0.0262(3) 0.2367(2) 0.0458(14) Uani 1 1 d . . .
H72 H 0.2251 -0.0013 0.2370 0.055 Uiso 1 1 calc R . .
C73 C 0.24270(18) 0.0806(3) 0.1995(2) 0.0396(12) Uani 1 1 d . . .
H73 H 0.2080 0.0906 0.1743 0.048 Uiso 1 1 calc R . .
C74 C 0.28322(16) 0.1213(2) 0.1988(2) 0.0287(10) Uani 1 1 d . . .
H74 H 0.2761 0.1584 0.1726 0.034 Uiso 1 1 calc R . .
C75 C 0.52172(14) 0.3207(2) 0.29956(17) 0.0208(8) Uani 1 1 d . . .
C76 C 0.50967(16) 0.3525(3) 0.24936(19) 0.0297(10) Uani 1 1 d . . .
H76 H 0.4770 0.3434 0.2196 0.036 Uiso 1 1 calc R . .
C77 C 0.54447(17) 0.3972(3) 0.2419(2) 0.0332(10) Uani 1 1 d . . .
H77 H 0.5357 0.4184 0.2072 0.040 Uiso 1 1 calc R . .
C78 C 0.59172(17) 0.4110(2) 0.2847(2) 0.0323(10) Uani 1 1 d . . .
H78 H 0.6160 0.4409 0.2794 0.039 Uiso 1 1 calc R . .
C79 C 0.6036(2) 0.3815(3) 0.3350(2) 0.0502(15) Uani 1 1 d . . .
H79 H 0.6360 0.3919 0.3648 0.060 Uiso 1 1 calc R . .
C80 C 0.56874(18) 0.3364(3) 0.3428(2) 0.0412(13) Uani 1 1 d . . .
H80 H 0.5773 0.3164 0.3779 0.049 Uiso 1 1 calc R . .
C81 C 0.49981(15) 0.2436(2) 0.38006(17) 0.0218(8) Uani 1 1 d . . .
C82 C 0.5403(2) 0.1957(3) 0.4082(2) 0.0415(12) Uani 1 1 d . . .
H82 H 0.5545 0.1680 0.3886 0.050 Uiso 1 1 calc R . .
C83 C 0.5596(2) 0.1885(3) 0.4647(2) 0.0500(14) Uani 1 1 d . . .
H83 H 0.5874 0.1565 0.4835 0.060 Uiso 1 1 calc R . .
C84 C 0.5391(2) 0.2269(3) 0.4932(2) 0.0418(13) Uani 1 1 d . . .
H84 H 0.5528 0.2219 0.5319 0.050 Uiso 1 1 calc R . .
C85 C 0.4987(2) 0.2727(4) 0.4665(2) 0.0498(14) Uani 1 1 d . . .
H85 H 0.4841 0.2988 0.4866 0.060 Uiso 1 1 calc R . .
C86 C 0.47891(19) 0.2808(3) 0.41011(19) 0.0368(11) Uani 1 1 d . . .
H86 H 0.4507 0.3123 0.3918 0.044 Uiso 1 1 calc R . .
C87 C 0.09681(17) 0.5707(2) 0.38727(19) 0.0306(10) Uani 1 1 d . . .
H87 H 0.1080 0.6012 0.3640 0.037 Uiso 1 1 calc R . .
C88 C 0.21738(17) 0.3409(3) 0.09321(19) 0.0327(10) Uani 1 1 d . . .
H88 H 0.2377 0.3688 0.1273 0.039 Uiso 1 1 calc R . .
C89 C 0.5480(2) 0.2694(4) 0.1531(3) 0.0595(18) Uani 1 1 d . . .
H89 H 0.5475 0.2731 0.1897 0.071 Uiso 1 1 calc R . .
C90 C 0.2368(4) 0.6901(5) 0.6788(4) 0.103(3) Uani 1 1 d . . .
H90A H 0.2076 0.7158 0.6509 0.155 Uiso 1 1 calc R . .
H90B H 0.2633 0.7244 0.7014 0.155 Uiso 1 1 calc R . .
H90C H 0.2248 0.6628 0.7020 0.155 Uiso 1 1 calc R . .
C91 C 0.2603(3) 0.6386(4) 0.6507(3) 0.076(2) Uani 1 1 d . . .
H91A H 0.2742 0.6673 0.6294 0.091 Uiso 1 1 calc R . .
H91B H 0.2898 0.6132 0.6795 0.091 Uiso 1 1 calc R . .
C92 C 0.2250(3) 0.5860(3) 0.6144(3) 0.0543(16) Uani 1 1 d . . .
H92A H 0.1974 0.6122 0.5840 0.065 Uiso 1 1 calc R . .
H92B H 0.2082 0.5616 0.6350 0.065 Uiso 1 1 calc R . .
C93 C 0.2451(3) 0.5286(4) 0.5891(3) 0.071(2) Uani 1 1 d . . .
H93A H 0.2587 0.5522 0.5652 0.085 Uiso 1 1 calc R . .
H93B H 0.2747 0.5047 0.6190 0.085 Uiso 1 1 calc R . .
C94 C 0.2073(3) 0.4726(5) 0.5563(3) 0.079(2) Uani 1 1 d . . .
H94A H 0.1913 0.4520 0.5790 0.095 Uiso 1 1 calc R . .
H94B H 0.1794 0.4958 0.5243 0.095 Uiso 1 1 calc R . .
C95 C 0.2289(4) 0.4136(4) 0.5361(3) 0.083(2) Uani 1 1 d . . .
H95A H 0.2431 0.4327 0.5117 0.124 Uiso 1 1 calc R . .
H95B H 0.2015 0.3792 0.5161 0.124 Uiso 1 1 calc R . .
H95C H 0.2566 0.3898 0.5673 0.124 Uiso 1 1 calc R . .
C96 C 0.0058(2) 0.4593(3) 0.5022(3) 0.0584(16) Uani 1 1 d . . .
H96A H 0.0155 0.4438 0.5404 0.070 Uiso 1 1 calc R . .
H96B H -0.0262 0.4335 0.4782 0.070 Uiso 1 1 calc R . .
C97 C 0.0487(3) 0.4385(4) 0.4865(3) 0.070(2) Uani 1 1 d . . .
H97A H 0.0799 0.4670 0.5088 0.084 Uiso 1 1 calc R . .
H97B H 0.0380 0.4513 0.4476 0.084 Uiso 1 1 calc R . .
C98 C 0.0634(4) 0.3599(4) 0.4940(4) 0.094(3) Uani 1 1 d . . .
H98A H 0.0634 0.3426 0.5282 0.140 Uiso 1 1 calc R . .
H98B H 0.0980 0.3539 0.4955 0.140 Uiso 1 1 calc R . .
H98C H 0.0382 0.3326 0.4631 0.140 Uiso 1 1 calc R . .
Cl10 Cl 0.4402(3) 0.4123(3) 0.9216(3) 0.0251(15) Uani 0.213(4) 1 d PDU A 1
Cl11 Cl 0.3819(5) 0.4806(6) 0.9678(7) 0.136(6) Uani 0.213(4) 1 d PDU A 1
Cl12 Cl 0.4169(4) 0.5586(3) 0.9055(3) 0.071(3) Uani 0.213(4) 1 d PDU A 1
C99 C 0.4330(6) 0.4904(5) 0.9511(6) 0.028(4) Uani 0.213(4) 1 d PDU A 1
H99 H 0.4654 0.5018 0.9844 0.034 Uiso 0.213(4) 1 calc PR A 1
Cl13 Cl 0.3788(4) 0.5392(6) 0.9183(3) 0.128(4) Uani 0.287(4) 1 d PDU A 2
Cl14 Cl 0.4452(5) 0.4267(7) 0.9264(4) 0.126(5) Uani 0.287(4) 1 d PDU A 2
Cl15 Cl 0.4361(2) 0.4770(3) 1.0183(2) 0.0532(17) Uani 0.287(4) 1 d PDU A 2
C100 C 0.4036(7) 0.4626(8) 0.9490(4) 0.099(10) Uani 0.287(4) 1 d PDU A 2
H100 H 0.3747 0.4282 0.9419 0.118 Uiso 0.287(4) 1 calc PR A 2

loop_
_atom_site_aniso_label
_atom_site_aniso_U_11
_atom_site_aniso_U_22
_atom_site_aniso_U_33
_atom_site_aniso_U_23
_atom_site_aniso_U_13
_atom_site_aniso_U_12
Se1 0.02162(18) 0.01689(18) 0.0199(2) -0.00109(15) 0.00947(16) 0.00125(14)
Se2 0.02220(18) 0.01768(19) 0.0196(2) -0.00208(15) 0.01029(16) 0.00044(14)
Se3 0.01503(17) 0.02202(19) 0.0188(2) -0.00191(15) 0.00709(15) -0.00013(14)
Se4 0.01576(17) 0.02000(19) 0.0248(2) 0.00134(16) 0.00956(16) -0.00002(14)
Ni1 0.0153(2) 0.0166(2) 0.0160(2) 0.00030(18) 0.00702(19) 0.00160(18)
Ni2 0.0138(2) 0.0168(2) 0.0156(2) -0.00074(18) 0.00645(18) 0.00081(17)
Fe1 0.0275(3) 0.0183(3) 0.0155(3) -0.0006(2) 0.0072(2) 0.0043(2)
Fe2 0.0155(2) 0.0217(3) 0.0173(3) 0.0007(2) 0.0060(2) 0.0014(2)
Fe3 0.0298(3) 0.0194(3) 0.0190(3) 0.0021(2) 0.0148(2) 0.0039(2)
Fe4 0.0175(3) 0.0183(3) 0.0203(3) -0.0004(2) 0.0111(2) 0.0004(2)
Fe5 0.0171(3) 0.0254(3) 0.0156(3) -0.0015(2) 0.0068(2) 0.0010(2)
Fe6 0.0192(3) 0.0171(3) 0.0235(3) -0.0033(2) 0.0113(2) -0.0015(2)
Fe7 0.0190(3) 0.0223(3) 0.0206(3) 0.0024(2) 0.0100(2) 0.0011(2)
Fe8 0.0178(3) 0.0170(3) 0.0220(3) 0.0002(2) 0.0101(2) -0.0014(2)
Cl1 0.0271(5) 0.0418(7) 0.0366(6) -0.0065(5) 0.0103(5) -0.0040(5)
Cl2 0.0391(6) 0.0437(7) 0.0328(6) -0.0137(5) 0.0125(5) -0.0045(5)
Cl3 0.0332(6) 0.0374(6) 0.0501(8) -0.0115(6) 0.0140(5) 0.0005(5)
Cl4 0.0471(7) 0.0530(8) 0.0492(8) -0.0061(6) 0.0314(6) 0.0052(6)
Cl5 0.0568(8) 0.0444(7) 0.0354(7) -0.0011(6) 0.0056(6) 0.0082(6)
Cl6 0.0371(7) 0.0986(13) 0.0594(10) 0.0193(9) 0.0251(7) -0.0073(8)
Cl7 0.0576(9) 0.0986(14) 0.0413(8) 0.0128(9) 0.0159(7) 0.0237(9)
Cl8 0.0435(9) 0.190(3) 0.0551(11) -0.0064(13) 0.0241(8) 0.0031(12)
Cl9 0.0944(15) 0.0895(15) 0.0730(14) 0.0164(12) 0.0139(12) 0.0215(12)
S1 0.0234(5) 0.0246(5) 0.0209(5) 0.0023(4) 0.0112(4) 0.0072(4)
S2 0.0167(4) 0.0265(5) 0.0159(5) 0.0001(4) 0.0063(4) 0.0032(4)
S3 0.0243(5) 0.0214(5) 0.0185(5) 0.0026(4) 0.0113(4) 0.0069(4)
S4 0.0149(4) 0.0230(5) 0.0158(5) 0.0014(4) 0.0074(4) 0.0005(3)
S5 0.0221(4) 0.0184(5) 0.0177(5) 0.0001(4) 0.0088(4) 0.0014(4)
S6 0.0255(5) 0.0173(4) 0.0195(5) 0.0012(4) 0.0126(4) 0.0026(4)
S7 0.0241(5) 0.0196(5) 0.0225(5) -0.0004(4) 0.0121(4) 0.0005(4)
S8 0.0186(4) 0.0176(4) 0.0199(5) -0.0001(4) 0.0076(4) 0.0005(3)
P1 0.0170(4) 0.0167(5) 0.0183(5) 0.0001(4) 0.0078(4) -0.0003(4)
P2 0.0158(4) 0.0170(5) 0.0165(5) 0.0003(4) 0.0072(4) 0.0007(4)
P3 0.0169(4) 0.0180(5) 0.0176(5) -0.0018(4) 0.0085(4) -0.0004(4)
P4 0.0145(4) 0.0192(5) 0.0175(5) 0.0003(4) 0.0063(4) 0.0012(4)
O1 0.0408(19) 0.0260(17) 0.039(2) -0.0003(15) 0.0018(16) -0.0024(15)
O2 0.046(2) 0.038(2) 0.0272(19) -0.0012(15) -0.0062(16) 0.0124(16)
O3 0.077(3) 0.044(2) 0.041(2) -0.0044(17) 0.044(2) 0.0000(19)
O4 0.043(2) 0.0330(19) 0.064(3) 0.0143(18) 0.0249(19) -0.0063(16)
O5 0.0188(15) 0.048(2) 0.038(2) 0.0039(16) 0.0027(14) 0.0079(14)
O6 0.047(2) 0.078(3) 0.0263(19) -0.0055(19) 0.0140(17) 0.026(2)
O7 0.089(3) 0.0248(19) 0.067(3) -0.0114(18) 0.055(3) -0.0196(19)
O8 0.048(2) 0.0352(18) 0.0368(19) 0.0000(15) 0.0324(17) -0.0003(15)
O9 0.061(3) 0.098(4) 0.028(2) 0.015(2) 0.0139(19) 0.039(3)
O10 0.0334(18) 0.046(2) 0.063(3) -0.0251(19) 0.0215(18) -0.0154(16)
O11 0.0322(16) 0.0358(18) 0.041(2) -0.0031(15) 0.0271(15) 0.0026(14)
O12 0.052(2) 0.056(2) 0.054(2) 0.032(2) 0.034(2) 0.0279(19)
O13 0.0206(15) 0.059(2) 0.0306(18) -0.0110(16) 0.0062(14) 0.0031(15)
O14 0.0373(18) 0.061(2) 0.0278(18) -0.0178(17) 0.0114(15) 0.0095(17)
O15 0.059(2) 0.043(2) 0.040(2) 0.0071(17) 0.0299(19) -0.0104(18)
O16 0.0251(17) 0.037(2) 0.086(3) -0.004(2) 0.0256(19) -0.0057(15)
O17 0.047(2) 0.0347(19) 0.047(2) -0.0218(17) 0.0259(18) -0.0100(16)
O18 0.0440(19) 0.0293(17) 0.037(2) 0.0100(15) 0.0170(16) 0.0070(15)
O19 0.0460(19) 0.0297(18) 0.039(2) 0.0149(15) 0.0237(16) 0.0077(15)
O20 0.0215(15) 0.0377(18) 0.041(2) 0.0014(15) 0.0160(14) -0.0017(13)
O21 0.0428(19) 0.051(2) 0.0267(19) -0.0066(16) 0.0090(16) -0.0019(17)
O22 0.054(2) 0.0203(17) 0.044(2) 0.0028(15) 0.0173(18) -0.0044(15)
O23 0.0196(15) 0.0409(19) 0.0388(19) 0.0053(15) 0.0100(14) -0.0043(13)
O24 0.050(2) 0.0377(19) 0.0364(19) -0.0015(15) 0.0311(17) 0.0039(15)
C1 0.031(2) 0.026(2) 0.023(2) 0.0031(18) 0.0035(18) 0.0053(18)
C2 0.037(2) 0.022(2) 0.020(2) -0.0042(17) 0.0061(19) 0.0033(18)
C3 0.044(3) 0.022(2) 0.024(2) 0.0009(18) 0.012(2) 0.0051(19)
C4 0.023(2) 0.036(3) 0.028(2) 0.0047(19) 0.0118(18) 0.0015(18)
C5 0.027(2) 0.027(2) 0.023(2) -0.0019(18) 0.0107(18) -0.0024(17)
C6 0.021(2) 0.041(3) 0.022(2) 0.0017(19) 0.0058(17) 0.0106(18)
C7 0.053(3) 0.030(2) 0.035(3) 0.005(2) 0.032(2) 0.006(2)
C8 0.034(2) 0.021(2) 0.025(2) 0.0023(17) 0.0138(19) 0.0007(17)
C9 0.047(3) 0.046(3) 0.024(2) 0.007(2) 0.021(2) 0.016(2)
C10 0.021(2) 0.036(2) 0.037(3) -0.005(2) 0.0175(19) -0.0008(18)
C11 0.0236(19) 0.023(2) 0.025(2) -0.0017(17) 0.0117(17) -0.0014(16)
C12 0.027(2) 0.034(2) 0.036(3) 0.002(2) 0.019(2) 0.0082(18)
C13 0.025(2) 0.034(2) 0.017(2) -0.0041(17) 0.0093(17) 0.0010(17)
C14 0.0200(19) 0.040(3) 0.023(2) -0.0010(19) 0.0058(17) 0.0054(18)
C15 0.031(2) 0.037(3) 0.019(2) -0.0009(18) 0.0121(18) 0.0003(19)
C16 0.030(2) 0.020(2) 0.041(3) -0.0034(19) 0.017(2) -0.0031(17)
C17 0.025(2) 0.023(2) 0.038(3) -0.0026(19) 0.0170(19) -0.0043(16)
C18 0.031(2) 0.019(2) 0.036(3) -0.0043(19) 0.019(2) -0.0021(17)
C19 0.027(2) 0.034(2) 0.025(2) 0.0026(19) 0.0148(18) 0.0006(18)
C20 0.029(2) 0.023(2) 0.020(2) -0.0002(16) 0.0092(17) -0.0025(17)
C21 0.029(2) 0.032(2) 0.025(2) 0.0078(19) 0.0134(19) 0.0031(18)
C22 0.024(2) 0.028(2) 0.026(2) 0.0012(18) 0.0095(18) -0.0011(17)
C23 0.026(2) 0.021(2) 0.024(2) 0.0009(16) 0.0130(17) -0.0053(16)
C24 0.023(2) 0.0170(19) 0.036(3) 0.0016(17) 0.0150(19) 0.0015(15)
C25 0.031(2) 0.0167(19) 0.023(2) 0.0007(16) 0.0108(18) 0.0061(16)
C26 0.028(2) 0.0187(19) 0.020(2) -0.0002(16) 0.0114(17) 0.0053(16)
C27 0.036(2) 0.019(2) 0.020(2) -0.0028(16) 0.0146(18) 0.0050(17)
C28 0.0189(18) 0.024(2) 0.025(2) -0.0014(17) 0.0104(16) 0.0047(15)
C29 0.024(2) 0.031(2) 0.023(2) 0.0048(18) 0.0124(17) 0.0080(17)
C30 0.0214(19) 0.023(2) 0.032(2) 0.0048(17) 0.0142(18) 0.0057(16)
C31 0.0188(18) 0.0153(18) 0.022(2) -0.0012(15) 0.0076(16) -0.0004(14)
C32 0.0186(17) 0.0148(17) 0.0197(19) -0.0056(15) 0.0083(15) -0.0011(14)
C33 0.0178(17) 0.0194(19) 0.022(2) -0.0011(15) 0.0099(16) -0.0019(14)
C34 0.0142(17) 0.0209(19) 0.026(2) 0.0020(16) 0.0097(16) -0.0012(14)
C35 0.0211(18) 0.0174(19) 0.022(2) -0.0004(15) 0.0093(16) 0.0019(15)
C36 0.0188(18) 0.0182(19) 0.022(2) 0.0003(16) 0.0078(16) -0.0003(15)
C37 0.0184(18) 0.022(2) 0.019(2) 0.0018(16) 0.0045(15) -0.0019(15)
C38 0.024(2) 0.025(2) 0.027(2) -0.0004(17) 0.0093(18) -0.0019(16)
C39 0.026(2) 0.031(2) 0.033(3) 0.007(2) 0.0050(19) -0.0070(18)
C40 0.029(2) 0.044(3) 0.028(2) 0.012(2) 0.0095(19) -0.011(2)
C41 0.030(2) 0.040(3) 0.022(2) 0.0027(19) 0.0121(19) -0.0052(19)
C42 0.024(2) 0.029(2) 0.024(2) -0.0002(18) 0.0104(17) -0.0034(17)
C43 0.0222(19) 0.0150(18) 0.024(2) 0.0019(15) 0.0085(16) 0.0018(15)
C44 0.0226(19) 0.027(2) 0.028(2) -0.0035(18) 0.0125(18) 0.0018(16)
C45 0.029(2) 0.037(3) 0.021(2) -0.0024(19) 0.0082(18) 0.0085(19)
C46 0.029(2) 0.029(2) 0.023(2) -0.0086(18) -0.0006(18) 0.0022(18)
C47 0.023(2) 0.024(2) 0.030(2) 0.0042(18) 0.0020(18) -0.0026(17)
C48 0.0216(19) 0.022(2) 0.024(2) 0.0039(17) 0.0061(17) 0.0010(16)
C49 0.0235(19) 0.0200(19) 0.0165(19) -0.0012(15) 0.0094(16) -0.0024(15)
C50 0.029(2) 0.035(2) 0.021(2) 0.0032(18) 0.0119(18) 0.0092(18)
C51 0.045(3) 0.053(3) 0.020(2) 0.005(2) 0.014(2) 0.012(2)
C52 0.051(3) 0.045(3) 0.026(2) 0.000(2) 0.025(2) 0.001(2)
C53 0.037(2) 0.038(3) 0.038(3) -0.006(2) 0.026(2) -0.002(2)
C54 0.027(2) 0.030(2) 0.028(2) 0.0011(18) 0.0155(18) 0.0025(17)
C55 0.0160(17) 0.0207(19) 0.020(2) -0.0016(15) 0.0075(15) 0.0011(14)
C56 0.030(2) 0.024(2) 0.024(2) 0.0001(17) 0.0099(18) -0.0029(17)
C57 0.029(2) 0.028(2) 0.039(3) -0.002(2) 0.015(2) -0.0084(18)
C58 0.023(2) 0.034(2) 0.027(2) -0.0103(19) 0.0062(18) -0.0008(18)
C59 0.026(2) 0.038(3) 0.017(2) -0.0045(18) 0.0059(17) 0.0001(18)
C60 0.023(2) 0.033(2) 0.022(2) -0.0030(18) 0.0108(17) -0.0025(17)
C61 0.0222(19) 0.0187(19) 0.022(2) 0.0003(16) 0.0100(16) 0.0024(15)
C62 0.0170(17) 0.0211(19) 0.022(2) -0.0027(16) 0.0087(16) 0.0008(15)
C63 0.0189(18) 0.024(2) 0.019(2) -0.0032(16) 0.0082(16) -0.0029(15)
C64 0.050(3) 0.024(2) 0.025(2) -0.0005(18) 0.020(2) 0.005(2)
C65 0.059(3) 0.034(3) 0.029(3) 0.002(2) 0.024(2) -0.004(2)
C66 0.050(3) 0.050(3) 0.020(2) -0.007(2) 0.018(2) -0.007(2)
C67 0.092(5) 0.036(3) 0.032(3) -0.018(2) 0.032(3) -0.016(3)
C68 0.071(4) 0.027(2) 0.028(3) -0.007(2) 0.026(3) -0.013(2)
C69 0.028(2) 0.021(2) 0.028(2) -0.0099(17) 0.0198(18) -0.0071(16)
C70 0.040(3) 0.029(2) 0.036(3) -0.002(2) 0.022(2) -0.008(2)
C71 0.070(4) 0.034(3) 0.048(3) -0.009(2) 0.041(3) -0.022(3)
C72 0.053(3) 0.046(3) 0.059(4) -0.024(3) 0.042(3) -0.028(3)
C73 0.030(2) 0.047(3) 0.049(3) -0.023(3) 0.023(2) -0.017(2)
C74 0.026(2) 0.031(2) 0.035(3) -0.0124(19) 0.0188(19) -0.0082(18)
C75 0.0185(18) 0.0219(19) 0.024(2) 0.0028(16) 0.0108(16) 0.0010(15)
C76 0.0184(19) 0.043(3) 0.025(2) 0.009(2) 0.0070(17) -0.0011(18)
C77 0.026(2) 0.042(3) 0.033(3) 0.014(2) 0.0141(19) 0.0062(19)
C78 0.029(2) 0.032(2) 0.042(3) 0.005(2) 0.020(2) -0.0063(19)
C79 0.038(3) 0.074(4) 0.030(3) 0.005(3) 0.006(2) -0.031(3)
C80 0.031(2) 0.065(4) 0.021(2) 0.005(2) 0.005(2) -0.025(2)
C81 0.0202(18) 0.027(2) 0.017(2) 0.0014(16) 0.0073(16) -0.0045(16)
C82 0.043(3) 0.049(3) 0.027(3) 0.007(2) 0.010(2) 0.017(2)
C83 0.051(3) 0.052(3) 0.032(3) 0.013(3) 0.003(3) 0.011(3)
C84 0.041(3) 0.060(3) 0.018(2) 0.006(2) 0.007(2) -0.010(3)
C85 0.052(3) 0.075(4) 0.023(3) -0.008(3) 0.017(2) -0.004(3)
C86 0.034(2) 0.051(3) 0.022(2) 0.001(2) 0.009(2) 0.012(2)
C87 0.032(2) 0.033(2) 0.030(2) -0.0031(19) 0.016(2) -0.0008(19)
C88 0.029(2) 0.046(3) 0.024(2) -0.004(2) 0.0123(19) 0.001(2)
C89 0.053(3) 0.091(5) 0.036(3) 0.009(3) 0.021(3) 0.028(3)
C90 0.148(9) 0.087(6) 0.125(8) 0.031(6) 0.106(7) 0.031(6)
C91 0.070(5) 0.083(5) 0.081(5) 0.040(5) 0.038(4) 0.021(4)
C92 0.076(4) 0.048(3) 0.056(4) 0.029(3) 0.044(3) 0.028(3)
C93 0.079(5) 0.065(4) 0.069(5) 0.030(4) 0.033(4) 0.004(4)
C94 0.081(5) 0.091(6) 0.060(5) 0.026(4) 0.025(4) 0.016(5)
C95 0.127(7) 0.070(5) 0.065(5) 0.014(4) 0.055(5) 0.004(5)
C96 0.053(3) 0.071(4) 0.038(3) -0.007(3) 0.008(3) -0.010(3)
C97 0.067(4) 0.092(6) 0.049(4) -0.005(4) 0.023(3) -0.003(4)
C98 0.165(9) 0.054(4) 0.104(7) -0.026(4) 0.098(7) -0.027(5)
Cl10 0.045(3) 0.017(2) 0.024(3) 0.0017(19) 0.025(3) 0.011(2)
Cl11 0.135(8) 0.114(8) 0.188(10) -0.039(7) 0.098(8) 0.009(6)
Cl12 0.086(6) 0.030(3) 0.071(5) -0.004(3) 0.009(4) 0.010(3)
C99 0.026(7) 0.021(7) 0.046(9) 0.012(7) 0.022(7) 0.003(6)
Cl13 0.124(7) 0.127(6) 0.075(5) -0.031(5) -0.010(4) 0.060(5)
Cl14 0.123(8) 0.168(10) 0.096(7) 0.012(7) 0.054(6) 0.016(7)
Cl15 0.086(4) 0.044(3) 0.047(3) -0.007(2) 0.045(3) -0.005(2)
C100 0.107(13) 0.099(13) 0.106(13) -0.031(9) 0.061(9) 0.001(9)

loop_
_atom_type_symbol
_atom_type_description
_atom_type_scat_dispersion_real
_atom_type_scat_dispersion_imag
_atom_type_scat_source
C C 0.0033 0.0016 'International Tables Vol C Tables 4.2.6.8 and 6.1.1.4'
H H 0.0000 0.0000 'International Tables Vol C Tables 4.2.6.8 and 6.1.1.4'
O O 0.0106 0.0060 'International Tables Vol C Tables 4.2.6.8 and 6.1.1.4'
S S 0.1246 0.1234 'International Tables Vol C Tables 4.2.6.8 and 6.1.1.4'
P P 0.1023 0.0942 'International Tables Vol C Tables 4.2.6.8 and 6.1.1.4'
Cl Cl 0.1484 0.1585 'International Tables Vol C Tables 4.2.6.8 and 6.1.1.4'
Se Se -0.0929 2.2259 'International Tables Vol C Tables 4.2.6.8 and 6.1.1.4'
Ni Ni 0.3393 1.1124 'International Tables Vol C Tables 4.2.6.8 and 6.1.1.4'
Fe Fe 0.3463 0.8444 'International Tables Vol C Tables 4.2.6.8 and 6.1.1.4'

loop_
_geom_angle_atom_site_label_1
_geom_angle_atom_site_label_2
_geom_angle_atom_site_label_3
_geom_angle
_geom_angle_site_symmetry_1
_geom_angle_site_symmetry_3
C25 Se1 Fe1 112.66(12) . .
C25 Se1 Fe2 112.38(13) . .
Fe1 Se1 Fe2 67.90(2) . .
C27 Se2 Fe3 111.83(13) . .
C27 Se2 Fe4 111.30(13) . .
Fe3 Se2 Fe4 67.71(2) . .
C28 Se3 Fe6 109.48(12) . .
C28 Se3 Fe5 109.74(12) . .
Fe6 Se3 Fe5 68.65(2) . .
C30 Se4 Fe7 111.45(12) . .
C30 Se4 Fe8 111.22(12) . .
Fe7 Se4 Fe8 68.40(2) . .
P2 Ni1 P1 86.88(4) . .
P2 Ni1 S2 175.68(4) . .
P1 Ni1 S2 92.39(4) . .
P2 Ni1 S6 91.79(4) . .
P1 Ni1 S6 175.48(4) . .
S2 Ni1 S6 89.25(4) . .
P4 Ni2 P3 87.33(4) . .
P4 Ni2 S8 91.13(4) . .
P3 Ni2 S8 177.74(4) . .
P4 Ni2 S4 176.61(4) . .
P3 Ni2 S4 94.31(4) . .
S8 Ni2 S4 87.32(4) . .
C2 Fe1 C1 91.3(2) . .
C2 Fe1 C3 93.9(2) . .
C1 Fe1 C3 103.1(2) . .
C2 Fe1 S1 172.04(14) . .
C1 Fe1 S1 94.06(14) . .
C3 Fe1 S1 90.56(15) . .
C2 Fe1 Se1 92.62(14) . .
C1 Fe1 Se1 144.16(16) . .
C3 Fe1 Se1 112.14(15) . .
S1 Fe1 Se1 79.59(3) . .
C2 Fe1 Fe2 98.70(15) . .
C1 Fe1 Fe2 87.65(16) . .
C3 Fe1 Fe2 163.26(15) . .
S1 Fe1 Fe2 75.72(3) . .
Se1 Fe1 Fe2 56.54(2) . .
C4 Fe2 C6 101.1(2) . .
C4 Fe2 C5 96.03(19) . .
C6 Fe2 C5 93.78(19) . .
C4 Fe2 C31 85.36(17) . .
C6 Fe2 C31 95.13(17) . .
C5 Fe2 C31 170.54(18) . .
C4 Fe2 Se1 157.01(15) . .
C6 Fe2 Se1 99.29(16) . .
C5 Fe2 Se1 93.07(14) . .
C31 Fe2 Se1 82.38(12) . .
C4 Fe2 Fe1 102.85(15) . .
C6 Fe2 Fe1 154.35(16) . .
C5 Fe2 Fe1 92.66(14) . .
C31 Fe2 Fe1 77.91(12) . .
Se1 Fe2 Fe1 55.56(2) . .
C9 Fe3 C8 94.0(2) . .
C9 Fe3 C7 102.1(2) . .
C8 Fe3 C7 93.6(2) . .
C9 Fe3 S3 93.14(15) . .
C8 Fe3 S3 172.12(14) . .
C7 Fe3 S3 88.22(15) . .
C9 Fe3 Se2 107.92(18) . .
C8 Fe3 Se2 94.17(14) . .
C7 Fe3 Se2 148.36(16) . .
S3 Fe3 Se2 80.39(3) . .
C9 Fe3 Fe4 161.64(17) . .
C8 Fe3 Fe4 96.61(14) . .
C7 Fe3 Fe4 92.22(16) . .
S3 Fe3 Fe4 75.64(3) . .
Se2 Fe3 Fe4 56.42(2) . .
C10 Fe4 C12 100.4(2) . .
C10 Fe4 C11 94.10(18) . .
C12 Fe4 C11 94.52(19) . .
C10 Fe4 C32 87.39(17) . .
C12 Fe4 C32 93.10(18) . .
C11 Fe4 C32 171.83(18) . .
C10 Fe4 Se2 154.66(15) . .
C12 Fe4 Se2 103.16(16) . .
C11 Fe4 Se2 93.09(13) . .
C32 Fe4 Se2 82.30(11) . .
C10 Fe4 Fe3 99.40(16) . .
C12 Fe4 Fe3 157.86(15) . .
C11 Fe4 Fe3 93.73(14) . .
C32 Fe4 Fe3 78.11(12) . .
Se2 Fe4 Fe3 55.86(2) . .
C14 Fe5 C13 91.34(19) . .
C14 Fe5 C15 95.7(2) . .
C13 Fe5 C15 104.1(2) . .
C14 Fe5 S5 173.65(16) . .
C13 Fe5 S5 88.82(13) . .
C15 Fe5 S5 90.46(14) . .
C14 Fe5 Se3 93.98(13) . .
C13 Fe5 Se3 151.18(15) . .
C15 Fe5 Se3 103.54(14) . .
S5 Fe5 Se3 82.90(3) . .
C14 Fe5 Fe6 98.95(16) . .
C13 Fe5 Fe6 95.56(14) . .
C15 Fe5 Fe6 155.17(14) . .
S5 Fe5 Fe6 74.72(3) . .
Se3 Fe5 Fe6 55.63(2) . .
C16 Fe6 C18 104.5(2) . .
C16 Fe6 C17 94.13(19) . .
C18 Fe6 C17 95.7(2) . .
C16 Fe6 C33 85.02(18) . .
C18 Fe6 C33 93.00(18) . .
C17 Fe6 C33 171.17(19) . .
C16 Fe6 Se3 151.52(15) . .
C18 Fe6 Se3 102.21(14) . .
C17 Fe6 Se3 93.00(13) . .
C33 Fe6 Se3 83.78(11) . .
C16 Fe6 Fe5 96.36(15) . .
C18 Fe6 Fe5 156.72(14) . .
C17 Fe6 Fe5 93.01(15) . .
C33 Fe6 Fe5 78.37(12) . .
Se3 Fe6 Fe5 55.715(19) . .
C20 Fe7 C19 93.35(19) . .
C20 Fe7 C21 100.30(19) . .
C19 Fe7 C21 96.8(2) . .
C20 Fe7 S7 88.62(14) . .
C19 Fe7 S7 170.94(15) . .
C21 Fe7 S7 91.57(14) . .
C20 Fe7 Se4 150.84(14) . .
C19 Fe7 Se4 92.78(13) . .
C21 Fe7 Se4 107.24(14) . .
S7 Fe7 Se4 81.33(3) . .
C20 Fe7 Fe8 95.17(14) . .
C19 Fe7 Fe8 95.81(15) . .
C21 Fe7 Fe8 159.40(14) . .
S7 Fe7 Fe8 75.19(3) . .
Se4 Fe7 Fe8 55.83(2) . .
C23 Fe8 C24 100.37(19) . .
C23 Fe8 C22 93.96(18) . .
C24 Fe8 C22 95.10(19) . .
C23 Fe8 C34 84.32(17) . .
C24 Fe8 C34 93.40(17) . .
C22 Fe8 C34 171.50(19) . .
C23 Fe8 Se4 157.40(14) . .
C24 Fe8 Se4 99.59(13) . .
C22 Fe8 Se4 94.71(13) . .
C34 Fe8 Se4 84.03(11) . .
C23 Fe8 Fe7 102.76(14) . .
C24 Fe8 Fe7 154.25(13) . .
C22 Fe8 Fe7 94.44(14) . .
C34 Fe8 Fe7 77.88(12) . .
Se4 Fe8 Fe7 55.76(2) . .
C31 S1 Fe1 94.03(14) . .
C31 S2 Ni1 106.82(14) . .
C32 S3 Fe3 94.37(14) . .
C32 S4 Ni2 95.02(13) . .
C33 S5 Fe5 95.18(14) . .
C33 S6 Ni1 99.04(14) . .
C34 S7 Fe7 94.82(14) . .
C34 S8 Ni2 106.23(15) . .
C43 P1 C37 105.63(18) . .
C43 P1 C35 105.31(18) . .
C37 P1 C35 103.19(18) . .
C43 P1 Ni1 117.39(13) . .
C37 P1 Ni1 115.26(14) . .
C35 P1 Ni1 108.72(13) . .
C55 P2 C49 104.99(18) . .
C55 P2 C36 105.07(18) . .
C49 P2 C36 103.38(18) . .
C55 P2 Ni1 123.87(13) . .
C49 P2 Ni1 111.23(13) . .
C36 P2 Ni1 106.38(13) . .
C69 P3 C63 105.20(18) . .
C69 P3 C61 106.70(19) . .
C63 P3 C61 102.55(18) . .
C69 P3 Ni2 121.70(13) . .
C63 P3 Ni2 111.83(14) . .
C61 P3 Ni2 107.16(13) . .
C81 P4 C75 105.51(19) . .
C81 P4 C62 105.37(19) . .
C75 P4 C62 104.59(18) . .
C81 P4 Ni2 112.98(13) . .
C75 P4 Ni2 119.91(13) . .
C62 P4 Ni2 107.30(13) . .
O1 C1 Fe1 175.3(4) . .
O2 C2 Fe1 178.1(5) . .
O3 C3 Fe1 177.6(4) . .
O4 C4 Fe2 176.9(4) . .
O5 C5 Fe2 179.2(4) . .
O6 C6 Fe2 177.4(4) . .
O7 C7 Fe3 179.5(4) . .
O8 C8 Fe3 178.2(4) . .
O9 C9 Fe3 177.7(5) . .
O10 C10 Fe4 179.1(5) . .
O11 C11 Fe4 178.4(4) . .
O12 C12 Fe4 178.1(5) . .
O13 C13 Fe5 179.1(4) . .
O14 C14 Fe5 177.8(5) . .
O15 C15 Fe5 178.1(4) . .
O16 C16 Fe6 178.2(4) . .
O17 C17 Fe6 179.3(4) . .
O18 C18 Fe6 178.3(4) . .
O19 C19 Fe7 179.5(6) . .
O20 C20 Fe7 178.5(4) . .
O21 C21 Fe7 177.0(4) . .
O22 C22 Fe8 177.3(4) . .
O23 C23 Fe8 177.6(4) . .
O24 C24 Fe8 179.3(4) . .
C26 C25 Se1 111.4(3) . .
C26 C25 H25A 109.3 . .
Se1 C25 H25A 109.3 . .
C26 C25 H25B 109.3 . .
Se1 C25 H25B 109.3 . .
H25A C25 H25B 108.0 . .
C25 C26 C27 108.4(3) . .
C25 C26 H26A 110.0 . .
C27 C26 H26A 110.0 . .
C25 C26 H26B 110.0 . .
C27 C26 H26B 110.0 . .
H26A C26 H26B 108.4 . .
C26 C27 Se2 112.1(3) . .
C26 C27 H27A 109.2 . .
Se2 C27 H27A 109.2 . .
C26 C27 H27B 109.2 . .
Se2 C27 H27B 109.2 . .
H27A C27 H27B 107.9 . .
C29 C28 Se3 109.6(3) . .
C29 C28 H28A 109.7 . .
Se3 C28 H28A 109.7 . .
C29 C28 H28B 109.7 . .
Se3 C28 H28B 109.7 . .
H28A C28 H28B 108.2 . .
C30 C29 C28 112.3(3) . .
C30 C29 H29A 109.2 . .
C28 C29 H29A 109.2 . .
C30 C29 H29B 109.2 . .
C28 C29 H29B 109.2 . .
H29A C29 H29B 107.9 . .
C29 C30 Se4 108.4(3) . .
C29 C30 H30A 110.0 . .
Se4 C30 H30A 110.0 . .
C29 C30 H30B 110.0 . .
Se4 C30 H30B 110.0 . .
H30A C30 H30B 108.4 . .
S2 C31 S1 123.0(2) . .
S2 C31 Fe2 124.8(2) . .
S1 C31 Fe2 112.2(2) . .
S4 C32 S3 118.7(2) . .
S4 C32 Fe4 129.1(2) . .
S3 C32 Fe4 111.9(2) . .
S5 C33 S6 118.8(2) . .
S5 C33 Fe6 111.7(2) . .
S6 C33 Fe6 129.5(2) . .
S8 C34 S7 122.5(2) . .
S8 C34 Fe8 125.4(2) . .
S7 C34 Fe8 112.0(2) . .
C36 C35 P1 107.1(3) . .
C36 C35 H35A 110.3 . .
P1 C35 H35A 110.3 . .
C36 C35 H35B 110.3 . .
P1 C35 H35B 110.3 . .
H35A C35 H35B 108.6 . .
C35 C36 P2 106.3(3) . .
C35 C36 H36A 110.5 . .
P2 C36 H36A 110.5 . .
C35 C36 H36B 110.5 . .
P2 C36 H36B 110.5 . .
H36A C36 H36B 108.7 . .
C42 C37 C38 119.2(4) . .
C42 C37 P1 121.7(3) . .
C38 C37 P1 119.0(3) . .
C39 C38 C37 119.6(4) . .
C39 C38 H38 120.2 . .
C37 C38 H38 120.2 . .
C40 C39 C38 120.7(4) . .
C40 C39 H39 119.7 . .
C38 C39 H39 119.7 . .
C39 C40 C41 120.4(4) . .
C39 C40 H40 119.8 . .
C41 C40 H40 119.8 . .
C40 C41 C42 119.5(4) . .
C40 C41 H41 120.2 . .
C42 C41 H41 120.2 . .
C37 C42 C41 120.5(4) . .
C37 C42 H42 119.7 . .
C41 C42 H42 119.7 . .
C44 C43 C48 119.7(4) . .
C44 C43 P1 119.5(3) . .
C48 C43 P1 120.7(3) . .
C43 C44 C45 120.8(4) . .
C43 C44 H44 119.6 . .
C45 C44 H44 119.6 . .
C46 C45 C44 118.8(4) . .
C46 C45 H45 120.6 . .
C44 C45 H45 120.6 . .
C45 C46 C47 121.1(4) . .
C45 C46 H46 119.4 . .
C47 C46 H46 119.4 . .
C46 C47 C48 119.9(4) . .
C46 C47 H47 120.0 . .
C48 C47 H47 120.0 . .
C47 C48 C43 119.7(4) . .
C47 C48 H48 120.1 . .
C43 C48 H48 120.1 . .
C50 C49 C54 119.2(4) . .
C50 C49 P2 120.4(3) . .
C54 C49 P2 120.5(3) . .
C49 C50 C51 119.9(4) . .
C49 C50 H50 120.0 . .
C51 C50 H50 120.0 . .
C52 C51 C50 120.6(4) . .
C52 C51 H51 119.7 . .
C50 C51 H51 119.7 . .
C51 C52 C53 119.4(4) . .
C51 C52 H52 120.3 . .
C53 C52 H52 120.3 . .
C54 C53 C52 120.2(4) . .
C54 C53 H53 119.9 . .
C52 C53 H53 119.9 . .
C53 C54 C49 120.6(4) . .
C53 C54 H54 119.7 . .
C49 C54 H54 119.7 . .
C56 C55 C60 119.3(4) . .
C56 C55 P2 121.0(3) . .
C60 C55 P2 119.7(3) . .
C57 C56 C55 120.5(4) . .
C57 C56 H56 119.8 . .
C55 C56 H56 119.8 . .
C58 C57 C56 119.8(4) . .
C58 C57 H57 120.1 . .
C56 C57 H57 120.1 . .
C57 C58 C59 120.1(4) . .
C57 C58 H58 119.9 . .
C59 C58 H58 119.9 . .
C60 C59 C58 120.5(4) . .
C60 C59 H59 119.7 . .
C58 C59 H59 119.7 . .
C59 C60 C55 119.8(4) . .
C59 C60 H60 120.1 . .
C55 C60 H60 120.1 . .
C62 C61 P3 105.6(3) . .
C62 C61 H61A 110.6 . .
P3 C61 H61A 110.6 . .
C62 C61 H61B 110.6 . .
P3 C61 H61B 110.6 . .
H61A C61 H61B 108.8 . .
C61 C62 P4 107.1(3) . .
C61 C62 H62A 110.3 . .
P4 C62 H62A 110.3 . .
C61 C62 H62B 110.3 . .
P4 C62 H62B 110.3 . .
H62A C62 H62B 108.6 . .
C64 C63 C68 119.3(4) . .
C64 C63 P3 119.3(3) . .
C68 C63 P3 121.4(3) . .
C63 C64 C65 120.6(4) . .
C63 C64 H64 119.7 . .
C65 C64 H64 119.7 . .
C66 C65 C64 119.6(5) . .
C66 C65 H65 120.2 . .
C64 C65 H65 120.2 . .
C65 C66 C67 120.2(5) . .
C65 C66 H66 119.9 . .
C67 C66 H66 119.9 . .
C68 C67 C66 120.3(5) . .
C68 C67 H67 119.8 . .
C66 C67 H67 119.8 . .
C67 C68 C63 120.1(5) . .
C67 C68 H68 120.0 . .
C63 C68 H68 120.0 . .
C70 C69 C74 119.1(4) . .
C70 C69 P3 122.2(3) . .
C74 C69 P3 118.6(3) . .
C69 C70 C71 119.8(5) . .
C69 C70 H70 120.1 . .
C71 C70 H70 120.1 . .
C72 C71 C70 120.1(5) . .
C72 C71 H71 119.9 . .
C70 C71 H71 119.9 . .
C73 C72 C71 120.4(4) . .
C73 C72 H72 119.8 . .
C71 C72 H72 119.8 . .
C72 C73 C74 120.2(5) . .
C72 C73 H73 119.9 . .
C74 C73 H73 119.9 . .
C69 C74 C73 120.3(5) . .
C69 C74 H74 119.8 . .
C73 C74 H74 119.8 . .
C80 C75 C76 118.6(4) . .
C80 C75 P4 121.4(3) . .
C76 C75 P4 119.9(3) . .
C77 C76 C75 120.9(4) . .
C77 C76 H76 119.5 . .
C75 C76 H76 119.5 . .
C78 C77 C76 120.1(4) . .
C78 C77 H77 119.9 . .
C76 C77 H77 119.9 . .
C79 C78 C77 119.6(4) . .
C79 C78 H78 120.2 . .
C77 C78 H78 120.2 . .
C78 C79 C80 120.6(5) . .
C78 C79 H79 119.7 . .
C80 C79 H79 119.7 . .
C75 C80 C79 120.0(4) . .
C75 C80 H80 120.0 . .
C79 C80 H80 120.0 . .
C86 C81 C82 117.9(4) . .
C86 C81 P4 121.5(3) . .
C82 C81 P4 120.7(3) . .
C83 C82 C81 120.2(5) . .
C83 C82 H82 119.9 . .
C81 C82 H82 119.9 . .
C84 C83 C82 120.6(5) . .
C84 C83 H83 119.7 . .
C82 C83 H83 119.7 . .
C83 C84 C85 120.4(5) . .
C83 C84 H84 119.8 . .
C85 C84 H84 119.8 . .
C84 C85 C86 119.9(5) . .
C84 C85 H85 120.0 . .
C86 C85 H85 120.0 . .
C81 C86 C85 121.0(5) . .
C81 C86 H86 119.5 . .
C85 C86 H86 119.5 . .
Cl1 C87 Cl2 109.8(2) . .
Cl1 C87 Cl3 110.7(3) . .
Cl2 C87 Cl3 110.8(3) . .
Cl1 C87 H87 108.5 . .
Cl2 C87 H87 108.5 . .
Cl3 C87 H87 108.5 . .
Cl4 C88 Cl6 110.0(3) . .
Cl4 C88 Cl5 110.6(3) . .
Cl6 C88 Cl5 111.2(3) . .
Cl4 C88 H88 108.3 . .
Cl6 C88 H88 108.3 . .
Cl5 C88 H88 108.3 . .
Cl8 C89 Cl9 110.0(3) . .
Cl8 C89 Cl7 111.4(4) . .
Cl9 C89 Cl7 109.8(4) . .
Cl8 C89 H89 108.5 . .
Cl9 C89 H89 108.5 . .
Cl7 C89 H89 108.5 . .
C91 C90 H90A 109.5 . .
C91 C90 H90B 109.5 . .
H90A C90 H90B 109.5 . .
C91 C90 H90C 109.5 . .
H90A C90 H90C 109.5 . .
H90B C90 H90C 109.5 . .
C92 C91 C90 115.8(7) . .
C92 C91 H91A 108.3 . .
C90 C91 H91A 108.3 . .
C92 C91 H91B 108.3 . .
C90 C91 H91B 108.3 . .
H91A C91 H91B 107.4 . .
C91 C92 C93 119.9(6) . .
C91 C92 H92A 107.3 . .
C93 C92 H92A 107.3 . .
C91 C92 H92B 107.3 . .
C93 C92 H92B 107.3 . .
H92A C92 H92B 106.9 . .
C94 C93 C92 116.6(7) . .
C94 C93 H93A 108.1 . .
C92 C93 H93A 108.1 . .
C94 C93 H93B 108.1 . .
C92 C93 H93B 108.1 . .
H93A C93 H93B 107.3 . .
C95 C94 C93 115.7(7) . .
C95 C94 H94A 108.4 . .
C93 C94 H94A 108.4 . .
C95 C94 H94B 108.4 . .
C93 C94 H94B 108.4 . .
H94A C94 H94B 107.4 . .
C94 C95 H95A 109.5 . .
C94 C95 H95B 109.5 . .
H95A C95 H95B 109.5 . .
C94 C95 H95C 109.5 . .
H95A C95 H95C 109.5 . .
H95B C95 H95C 109.5 . .
C97 C96 C96 113.8(7) . 3_566
C97 C96 H96A 108.8 . .
C96 C96 H96A 108.8 3_566 .
C97 C96 H96B 108.8 . .
C96 C96 H96B 108.8 3_566 .
H96A C96 H96B 107.7 . .
C96 C97 C98 115.0(7) . .
C96 C97 H97A 108.5 . .
C98 C97 H97A 108.5 . .
C96 C97 H97B 108.5 . .
C98 C97 H97B 108.5 . .
H97A C97 H97B 107.5 . .
C97 C98 H98A 109.5 . .
C97 C98 H98B 109.5 . .
H98A C98 H98B 109.5 . .
C97 C98 H98C 109.5 . .
H98A C98 H98C 109.5 . .
H98B C98 H98C 109.5 . .
Cl12 C99 Cl11 106.2(7) . .
Cl12 C99 Cl10 110.6(7) . .
Cl11 C99 Cl10 108.4(7) . .
Cl12 C99 H99 110.5 . .
Cl11 C99 H99 110.5 . .
Cl10 C99 H99 110.5 . .
Cl13 C100 Cl14 112.2(9) . .
Cl13 C100 Cl15 109.0(8) . .
Cl14 C100 Cl15 108.8(8) . .
Cl13 C100 H100 108.9 . .
Cl14 C100 H100 108.9 . .
Cl15 C100 H100 108.9 . .

loop_
_geom_bond_atom_site_label_1
_geom_bond_atom_site_label_2
_geom_bond_distance
_geom_bond_site_symmetry_2
Se1 C25 1.966(4) .
Se1 Fe1 2.3531(7) .
Se1 Fe2 2.3806(7) .
Se2 C27 1.978(4) .
Se2 Fe3 2.3697(8) .
Se2 Fe4 2.3854(7) .
Se3 C28 1.988(4) .
Se3 Fe6 2.3649(7) .
Se3 Fe5 2.3672(7) .
Se4 C30 1.986(4) .
Se4 Fe7 2.3699(7) .
Se4 Fe8 2.3718(7) .
Ni1 P2 2.1802(11) .
Ni1 P1 2.1884(11) .
Ni1 S2 2.2456(11) .
Ni1 S6 2.2555(11) .
Ni2 P4 2.1788(11) .
Ni2 P3 2.2031(11) .
Ni2 S8 2.2388(11) .
Ni2 S4 2.2474(10) .
Fe1 C2 1.783(4) .
Fe1 C1 1.794(5) .
Fe1 C3 1.800(5) .
Fe1 S1 2.3073(12) .
Fe1 Fe2 2.6438(9) .
Fe2 C4 1.792(5) .
Fe2 C6 1.795(5) .
Fe2 C5 1.824(4) .
Fe2 C31 1.981(4) .
Fe3 C9 1.791(5) .
Fe3 C8 1.793(4) .
Fe3 C7 1.808(5) .
Fe3 S3 2.3039(11) .
Fe3 Fe4 2.6492(8) .
Fe4 C10 1.793(5) .
Fe4 C12 1.803(5) .
Fe4 C11 1.824(4) .
Fe4 C32 1.981(4) .
Fe5 C14 1.791(5) .
Fe5 C13 1.796(4) .
Fe5 C15 1.812(5) .
Fe5 S5 2.3109(11) .
Fe5 Fe6 2.6685(9) .
Fe6 C16 1.793(4) .
Fe6 C18 1.805(5) .
Fe6 C17 1.824(5) .
Fe6 C33 1.974(4) .
Fe7 C20 1.791(4) .
Fe7 C19 1.796(5) .
Fe7 C21 1.815(5) .
Fe7 S7 2.3066(12) .
Fe7 Fe8 2.6653(9) .
Fe8 C23 1.786(4) .
Fe8 C24 1.818(5) .
Fe8 C22 1.824(4) .
Fe8 C34 1.983(4) .
Cl1 C87 1.756(5) .
Cl2 C87 1.762(5) .
Cl3 C87 1.771(5) .
Cl4 C88 1.750(5) .
Cl5 C88 1.759(5) .
Cl6 C88 1.755(5) .
Cl7 C89 1.750(6) .
Cl8 C89 1.738(7) .
Cl9 C89 1.747(8) .
S1 C31 1.688(4) .
S2 C31 1.679(4) .
S3 C32 1.696(4) .
S4 C32 1.675(4) .
S5 C33 1.688(4) .
S6 C33 1.690(4) .
S7 C34 1.686(4) .
S8 C34 1.680(4) .
P1 C43 1.813(4) .
P1 C37 1.825(4) .
P1 C35 1.848(4) .
P2 C55 1.816(4) .
P2 C49 1.826(4) .
P2 C36 1.839(4) .
P3 C69 1.816(4) .
P3 C63 1.827(4) .
P3 C61 1.841(4) .
P4 C81 1.814(4) .
P4 C75 1.826(4) .
P4 C62 1.839(4) .
O1 C1 1.154(5) .
O2 C2 1.141(5) .
O3 C3 1.151(6) .
O4 C4 1.144(5) .
O5 C5 1.135(5) .
O6 C6 1.149(6) .
O7 C7 1.138(6) .
O8 C8 1.147(5) .
O9 C9 1.149(6) .
O10 C10 1.141(5) .
O11 C11 1.142(5) .
O12 C12 1.145(6) .
O13 C13 1.143(5) .
O14 C14 1.147(5) .
O15 C15 1.145(5) .
O16 C16 1.146(5) .
O17 C17 1.142(5) .
O18 C18 1.142(5) .
O19 C19 1.144(5) .
O20 C20 1.146(5) .
O21 C21 1.140(6) .
O22 C22 1.141(5) .
O23 C23 1.142(5) .
O24 C24 1.135(5) .
C25 C26 1.528(5) .
C25 H25A 0.9900 .
C25 H25B 0.9900 .
C26 C27 1.531(5) .
C26 H26A 0.9900 .
C26 H26B 0.9900 .
C27 H27A 0.9900 .
C27 H27B 0.9900 .
C28 C29 1.530(6) .
C28 H28A 0.9900 .
C28 H28B 0.9900 .
C29 C30 1.527(6) .
C29 H29A 0.9900 .
C29 H29B 0.9900 .
C30 H30A 0.9900 .
C30 H30B 0.9900 .
C35 C36 1.525(5) .
C35 H35A 0.9900 .
C35 H35B 0.9900 .
C36 H36A 0.9900 .
C36 H36B 0.9900 .
C37 C42 1.391(6) .
C37 C38 1.409(6) .
C38 C39 1.384(6) .
C38 H38 0.9500 .
C39 C40 1.379(7) .
C39 H39 0.9500 .
C40 C41 1.387(7) .
C40 H40 0.9500 .
C41 C42 1.394(6) .
C41 H41 0.9500 .
C42 H42 0.9500 .
C43 C44 1.393(6) .
C43 C48 1.397(5) .
C44 C45 1.395(6) .
C44 H44 0.9500 .
C45 C46 1.388(6) .
C45 H45 0.9500 .
C46 C47 1.388(7) .
C46 H46 0.9500 .
C47 C48 1.390(6) .
C47 H47 0.9500 .
C48 H48 0.9500 .
C49 C50 1.385(6) .
C49 C54 1.400(5) .
C50 C51 1.397(6) .
C50 H50 0.9500 .
C51 C52 1.380(7) .
C51 H51 0.9500 .
C52 C53 1.391(7) .
C52 H52 0.9500 .
C53 C54 1.378(6) .
C53 H53 0.9500 .
C54 H54 0.9500 .
C55 C56 1.398(6) .
C55 C60 1.399(6) .
C56 C57 1.393(6) .
C56 H56 0.9500 .
C57 C58 1.384(7) .
C57 H57 0.9500 .
C58 C59 1.389(6) .
C58 H58 0.9500 .
C59 C60 1.387(6) .
C59 H59 0.9500 .
C60 H60 0.9500 .
C61 C62 1.535(5) .
C61 H61A 0.9900 .
C61 H61B 0.9900 .
C62 H62A 0.9900 .
C62 H62B 0.9900 .
C63 C64 1.384(6) .
C63 C68 1.385(6) .
C64 C65 1.393(6) .
C64 H64 0.9500 .
C65 C66 1.368(7) .
C65 H65 0.9500 .
C66 C67 1.386(8) .
C66 H66 0.9500 .
C67 C68 1.381(7) .
C67 H67 0.9500 .
C68 H68 0.9500 .
C69 C70 1.391(6) .
C69 C74 1.392(6) .
C70 C71 1.406(6) .
C70 H70 0.9500 .
C71 C72 1.374(8) .
C71 H71 0.9500 .
C72 C73 1.372(8) .
C72 H72 0.9500 .
C73 C74 1.395(6) .
C73 H73 0.9500 .
C74 H74 0.9500 .
C75 C80 1.381(6) .
C75 C76 1.384(6) .
C76 C77 1.380(6) .
C76 H76 0.9500 .
C77 C78 1.372(6) .
C77 H77 0.9500 .
C78 C79 1.369(7) .
C78 H78 0.9500 .
C79 C80 1.393(6) .
C79 H79 0.9500 .
C80 H80 0.9500 .
C81 C86 1.387(6) .
C81 C82 1.402(6) .
C82 C83 1.389(7) .
C82 H82 0.9500 .
C83 C84 1.360(8) .
C83 H83 0.9500 .
C84 C85 1.368(8) .
C84 H84 0.9500 .
C85 C86 1.389(7) .
C85 H85 0.9500 .
C86 H86 0.9500 .
C87 H87 1.0000 .
C88 H88 1.0000 .
C89 H89 1.0000 .
C90 C91 1.550(11) .
C90 H90A 0.9800 .
C90 H90B 0.9800 .
C90 H90C 0.9800 .
C91 C92 1.448(10) .
C91 H91A 0.9900 .
C91 H91B 0.9900 .
C92 C93 1.516(9) .
C92 H92A 0.9900 .
C92 H92B 0.9900 .
C93 C94 1.495(11) .
C93 H93A 0.9900 .
C93 H93B 0.9900 .
C94 C95 1.481(11) .
C94 H94A 0.9900 .
C94 H94B 0.9900 .
C95 H95A 0.9800 .
C95 H95B 0.9800 .
C95 H95C 0.9800 .
C96 C97 1.512(9) .
C96 C96 1.557(13) 3_566
C96 H96A 0.9900 .
C96 H96B 0.9900 .
C97 C98 1.520(10) .
C97 H97A 0.9900 .
C97 H97B 0.9900 .
C98 H98A 0.9800 .
C98 H98B 0.9800 .
C98 H98C 0.9800 .
Cl10 C99 1.720(9) .
Cl11 C99 1.716(9) .
Cl12 C99 1.696(9) .
C99 H99 1.0000 .
Cl13 C100 1.658(10) .
Cl14 C100 1.695(10) .
Cl15 C100 1.716(10) .
C100 H100 1.0000 .

loop_
_geom_torsion_atom_site_label_1
_geom_torsion_atom_site_label_2
_geom_torsion_atom_site_label_3
_geom_torsion_atom_site_label_4
_geom_torsion
_geom_torsion_site_symmetry_1
C25 Se1 Fe1 C2 7.3(2) .
Fe2 Se1 Fe1 C2 -98.70(16) .
C25 Se1 Fe1 C1 103.2(3) .
Fe2 Se1 Fe1 C1 -2.8(2) .
C25 Se1 Fe1 C3 -88.0(2) .
Fe2 Se1 Fe1 C3 166.01(16) .
C25 Se1 Fe1 S1 -174.32(14) .
Fe2 Se1 Fe1 S1 79.67(3) .
C25 Se1 Fe1 Fe2 106.01(14) .
C25 Se1 Fe2 C4 -128.6(4) .
Fe1 Se1 Fe2 C4 -22.2(4) .
C25 Se1 Fe2 C6 79.06(19) .
Fe1 Se1 Fe2 C6 -174.53(13) .
C25 Se1 Fe2 C5 -15.29(19) .
Fe1 Se1 Fe2 C5 91.13(14) .
C25 Se1 Fe2 C31 173.05(18) .
Fe1 Se1 Fe2 C31 -80.54(12) .
C25 Se1 Fe2 Fe1 -106.41(13) .
C2 Fe1 Fe2 C4 -101.3(2) .
C1 Fe1 Fe2 C4 -10.3(2) .
C3 Fe1 Fe2 C4 120.3(5) .
S1 Fe1 Fe2 C4 84.47(14) .
Se1 Fe1 Fe2 C4 171.31(14) .
C2 Fe1 Fe2 C6 99.9(3) .
C1 Fe1 Fe2 C6 -169.1(3) .
C3 Fe1 Fe2 C6 -38.5(6) .
S1 Fe1 Fe2 C6 -74.3(3) .
Se1 Fe1 Fe2 C6 12.6(3) .
C2 Fe1 Fe2 C5 -4.5(2) .
C1 Fe1 Fe2 C5 86.48(19) .
C3 Fe1 Fe2 C5 -142.9(5) .
S1 Fe1 Fe2 C5 -178.73(14) .
Se1 Fe1 Fe2 C5 -91.89(14) .
C2 Fe1 Fe2 C31 176.37(18) .
C1 Fe1 Fe2 C31 -92.63(18) .
C3 Fe1 Fe2 C31 38.0(5) .
S1 Fe1 Fe2 C31 2.16(11) .
Se1 Fe1 Fe2 C31 88.99(11) .
C2 Fe1 Fe2 Se1 87.38(15) .
C1 Fe1 Fe2 Se1 178.38(14) .
C3 Fe1 Fe2 Se1 -51.0(5) .
S1 Fe1 Fe2 Se1 -86.83(3) .
C27 Se2 Fe3 C9 -85.7(2) .
Fe4 Se2 Fe3 C9 169.29(16) .
C27 Se2 Fe3 C8 9.8(2) .
Fe4 Se2 Fe3 C8 -95.17(14) .
C27 Se2 Fe3 C7 113.6(3) .
Fe4 Se2 Fe3 C7 8.6(3) .
C27 Se2 Fe3 S3 -175.93(14) .
Fe4 Se2 Fe3 S3 79.08(3) .
C27 Se2 Fe3 Fe4 104.99(14) .
C27 Se2 Fe4 C10 -119.7(3) .
Fe3 Se2 Fe4 C10 -13.9(3) .
C27 Se2 Fe4 C12 82.03(19) .
Fe3 Se2 Fe4 C12 -172.21(14) .
C27 Se2 Fe4 C11 -13.35(19) .
Fe3 Se2 Fe4 C11 92.41(14) .
C27 Se2 Fe4 C32 173.43(17) .
Fe3 Se2 Fe4 C32 -80.81(12) .
C27 Se2 Fe4 Fe3 -105.76(13) .
C9 Fe3 Fe4 C10 139.8(5) .
C8 Fe3 Fe4 C10 -95.37(19) .
C7 Fe3 Fe4 C10 -1.5(2) .
S3 Fe3 Fe4 C10 86.12(14) .
Se2 Fe3 Fe4 C10 174.00(14) .
C9 Fe3 Fe4 C12 -13.7(6) .
C8 Fe3 Fe4 C12 111.1(4) .
C7 Fe3 Fe4 C12 -155.0(4) .
S3 Fe3 Fe4 C12 -67.4(4) .
Se2 Fe3 Fe4 C12 20.5(4) .
C9 Fe3 Fe4 C11 -125.4(5) .
C8 Fe3 Fe4 C11 -0.58(19) .
C7 Fe3 Fe4 C11 93.31(19) .
S3 Fe3 Fe4 C11 -179.10(13) .
Se2 Fe3 Fe4 C11 -91.21(13) .
C9 Fe3 Fe4 C32 54.6(5) .
C8 Fe3 Fe4 C32 179.34(18) .
C7 Fe3 Fe4 C32 -86.77(18) .
S3 Fe3 Fe4 C32 0.83(11) .
Se2 Fe3 Fe4 C32 88.71(11) .
C9 Fe3 Fe4 Se2 -34.2(5) .
C8 Fe3 Fe4 Se2 90.63(14) .
C7 Fe3 Fe4 Se2 -175.48(15) .
S3 Fe3 Fe4 Se2 -87.88(3) .
C28 Se3 Fe5 C14 5.8(2) .
Fe6 Se3 Fe5 C14 -98.13(15) .
C28 Se3 Fe5 C13 105.8(3) .
Fe6 Se3 Fe5 C13 1.9(3) .
C28 Se3 Fe5 C15 -91.03(19) .
Fe6 Se3 Fe5 C15 165.07(15) .
C28 Se3 Fe5 S5 -179.79(13) .
Fe6 Se3 Fe5 S5 76.31(3) .
C28 Se3 Fe5 Fe6 103.90(13) .
C28 Se3 Fe6 C16 -117.0(3) .
Fe5 Se3 Fe6 C16 -12.7(3) .
C28 Se3 Fe6 C18 83.85(19) .
Fe5 Se3 Fe6 C18 -171.89(14) .
C28 Se3 Fe6 C17 -12.7(2) .
Fe5 Se3 Fe6 C17 91.60(15) .
C28 Se3 Fe6 C33 175.59(17) .
Fe5 Se3 Fe6 C33 -80.15(12) .
C28 Se3 Fe6 Fe5 -104.26(13) .
C14 Fe5 Fe6 C16 -97.4(2) .
C13 Fe5 Fe6 C16 -5.1(2) .
C15 Fe5 Fe6 C16 137.3(4) .
S5 Fe5 Fe6 C16 82.12(15) .
Se3 Fe5 Fe6 C16 173.93(15) .
C14 Fe5 Fe6 C18 109.1(4) .
C13 Fe5 Fe6 C18 -158.6(4) .
C15 Fe5 Fe6 C18 -16.2(5) .
S5 Fe5 Fe6 C18 -71.4(3) .
Se3 Fe5 Fe6 C18 20.4(3) .
C14 Fe5 Fe6 C17 -2.87(19) .
C13 Fe5 Fe6 C17 89.37(19) .
C15 Fe5 Fe6 C17 -128.2(4) .
S5 Fe5 Fe6 C17 176.61(13) .
Se3 Fe5 Fe6 C17 -91.58(13) .
C14 Fe5 Fe6 C33 179.07(17) .
C13 Fe5 Fe6 C33 -88.69(17) .
C15 Fe5 Fe6 C33 53.8(4) .
S5 Fe5 Fe6 C33 -1.44(11) .
Se3 Fe5 Fe6 C33 90.37(11) .
C14 Fe5 Fe6 Se3 88.70(13) .
C13 Fe5 Fe6 Se3 -179.06(14) .
C15 Fe5 Fe6 Se3 -36.6(3) .
S5 Fe5 Fe6 Se3 -91.81(3) .
C30 Se4 Fe7 C20 112.0(3) .
Fe8 Se4 Fe7 C20 6.8(3) .
C30 Se4 Fe7 C19 10.1(2) .
Fe8 Se4 Fe7 C19 -95.14(15) .
C30 Se4 Fe7 C21 -87.9(2) .
Fe8 Se4 Fe7 C21 166.90(15) .
C30 Se4 Fe7 S7 -176.83(14) .
Fe8 Se4 Fe7 S7 77.94(3) .
C30 Se4 Fe7 Fe8 105.23(14) .
C30 Se4 Fe8 C23 -125.6(4) .
Fe7 Se4 Fe8 C23 -20.0(3) .
C30 Se4 Fe8 C24 82.61(19) .
Fe7 Se4 Fe8 C24 -171.83(13) .
C30 Se4 Fe8 C22 -13.4(2) .
Fe7 Se4 Fe8 C22 92.18(14) .
C30 Se4 Fe8 C34 175.07(18) .
Fe7 Se4 Fe8 C34 -79.38(12) .
C30 Se4 Fe8 Fe7 -105.55(14) .
C20 Fe7 Fe8 C23 -4.44(19) .
C19 Fe7 Fe8 C23 -98.34(19) .
C21 Fe7 Fe8 C23 134.3(4) .
S7 Fe7 Fe8 C23 82.76(14) .
Se4 Fe7 Fe8 C23 172.24(14) .
C20 Fe7 Fe8 C24 -157.9(3) .
C19 Fe7 Fe8 C24 108.2(3) .
C21 Fe7 Fe8 C24 -19.2(5) .
S7 Fe7 Fe8 C24 -70.7(3) .
Se4 Fe7 Fe8 C24 18.8(3) .
C20 Fe7 Fe8 C22 90.65(19) .
C19 Fe7 Fe8 C22 -3.26(19) .
C21 Fe7 Fe8 C22 -130.7(4) .
S7 Fe7 Fe8 C22 177.84(13) .
Se4 Fe7 Fe8 C22 -92.68(13) .
C20 Fe7 Fe8 C34 -85.67(17) .
C19 Fe7 Fe8 C34 -179.58(17) .
C21 Fe7 Fe8 C34 53.0(4) .
S7 Fe7 Fe8 C34 1.52(11) .
Se4 Fe7 Fe8 C34 91.01(11) .
C20 Fe7 Fe8 Se4 -176.68(14) .
C19 Fe7 Fe8 Se4 89.42(13) .
C21 Fe7 Fe8 Se4 -38.0(4) .
S7 Fe7 Fe8 Se4 -89.49(3) .
C2 Fe1 S1 C31 -48.5(12) .
C1 Fe1 S1 C31 84.0(2) .
C3 Fe1 S1 C31 -172.8(2) .
Se1 Fe1 S1 C31 -60.37(13) .
Fe2 Fe1 S1 C31 -2.48(13) .
P2 Ni1 S2 C31 173.9(6) .
P1 Ni1 S2 C31 93.67(14) .
S6 Ni1 S2 C31 -82.12(14) .
C9 Fe3 S3 C32 -166.2(2) .
C8 Fe3 S3 C32 -11.8(11) .
C7 Fe3 S3 C32 91.8(2) .
Se2 Fe3 S3 C32 -58.56(13) .
Fe4 Fe3 S3 C32 -0.95(13) .
P4 Ni2 S4 C32 -23.3(8) .
P3 Ni2 S4 C32 95.58(13) .
S8 Ni2 S4 C32 -85.99(13) .
C14 Fe5 S5 C33 6.2(12) .
C13 Fe5 S5 C33 97.75(19) .
C15 Fe5 S5 C33 -158.17(19) .
Se3 Fe5 S5 C33 -54.58(13) .
Fe6 Fe5 S5 C33 1.66(13) .
P2 Ni1 S6 C33 99.85(13) .
P1 Ni1 S6 C33 172.7(5) .
S2 Ni1 S6 C33 -75.96(13) .
C20 Fe7 S7 C34 93.96(18) .
C19 Fe7 S7 C34 -8.7(9) .
C21 Fe7 S7 C34 -165.77(18) .
Se4 Fe7 S7 C34 -58.57(13) .
Fe8 Fe7 S7 C34 -1.75(12) .
P4 Ni2 S8 C34 114.43(13) .
P3 Ni2 S8 C34 67.5(12) .
S4 Ni2 S8 C34 -68.59(13) .
P2 Ni1 P1 C43 122.68(15) .
S2 Ni1 P1 C43 -61.58(15) .
S6 Ni1 P1 C43 49.6(6) .
P2 Ni1 P1 C37 -111.87(14) .
S2 Ni1 P1 C37 63.86(14) .
S6 Ni1 P1 C37 175.1(5) .
P2 Ni1 P1 C35 3.36(14) .
S2 Ni1 P1 C35 179.10(14) .
S6 Ni1 P1 C35 -69.7(6) .
P1 Ni1 P2 C55 143.63(17) .
S2 Ni1 P2 C55 63.2(6) .
S6 Ni1 P2 C55 -40.70(17) .
P1 Ni1 P2 C49 -89.86(14) .
S2 Ni1 P2 C49 -170.3(6) .
S6 Ni1 P2 C49 85.82(14) .
P1 Ni1 P2 C36 22.04(14) .
S2 Ni1 P2 C36 -58.4(6) .
S6 Ni1 P2 C36 -162.28(14) .
P4 Ni2 P3 C69 137.04(18) .
S8 Ni2 P3 C69 -176(29) .
S4 Ni2 P3 C69 -39.99(18) .
P4 Ni2 P3 C63 -97.55(14) .
S8 Ni2 P3 C63 -50.5(12) .
S4 Ni2 P3 C63 85.42(14) .
P4 Ni2 P3 C61 14.08(14) .
S8 Ni2 P3 C61 61.1(12) .
S4 Ni2 P3 C61 -162.95(14) .
P3 Ni2 P4 C81 -103.11(15) .
S8 Ni2 P4 C81 78.54(15) .
S4 Ni2 P4 C81 15.9(8) .
P3 Ni2 P4 C75 131.50(16) .
S8 Ni2 P4 C75 -46.84(16) .
S4 Ni2 P4 C75 -109.5(8) .
P3 Ni2 P4 C62 12.59(14) .
S8 Ni2 P4 C62 -165.76(14) .
S4 Ni2 P4 C62 131.6(7) .
C2 Fe1 C1 O1 2(6) .
C3 Fe1 C1 O1 96(6) .
S1 Fe1 C1 O1 -172(6) .
Se1 Fe1 C1 O1 -94(6) .
Fe2 Fe1 C1 O1 -97(6) .
C1 Fe1 C2 O2 126(13) .
C3 Fe1 C2 O2 22(13) .
S1 Fe1 C2 O2 -102(13) .
Se1 Fe1 C2 O2 -90(13) .
Fe2 Fe1 C2 O2 -147(13) .
C2 Fe1 C3 O3 81(11) .
C1 Fe1 C3 O3 -11(11) .
S1 Fe1 C3 O3 -106(11) .
Se1 Fe1 C3 O3 175(100) .
Fe2 Fe1 C3 O3 -140(11) .
C6 Fe2 C4 O4 59(8) .
C5 Fe2 C4 O4 154(8) .
C31 Fe2 C4 O4 -35(8) .
Se1 Fe2 C4 O4 -93(8) .
Fe1 Fe2 C4 O4 -112(8) .
C4 Fe2 C5 O5 -121(40) .
C6 Fe2 C5 O5 -19(40) .
C31 Fe2 C5 O5 141(39) .
Se1 Fe2 C5 O5 80(40) .
Fe1 Fe2 C5 O5 136(40) .
C4 Fe2 C6 O6 126(11) .
C5 Fe2 C6 O6 29(11) .
C31 Fe2 C6 O6 -148(11) .
Se1 Fe2 C6 O6 -65(11) .
Fe1 Fe2 C6 O6 -75(11) .
C9 Fe3 C7 O7 59(96) .
C8 Fe3 C7 O7 -36(95) .
S3 Fe3 C7 O7 151(100) .
Se2 Fe3 C7 O7 -140(100) .
Fe4 Fe3 C7 O7 -133(100) .
C9 Fe3 C8 O8 19(12) .
C7 Fe3 C8 O8 122(12) .
S3 Fe3 C8 O8 -135(11) .
Se2 Fe3 C8 O8 -89(12) .
Fe4 Fe3 C8 O8 -146(12) .
C8 Fe3 C9 O9 75(11) .
C7 Fe3 C9 O9 -19(11) .
S3 Fe3 C9 O9 -108(11) .
Se2 Fe3 C9 O9 171(100) .
Fe4 Fe3 C9 O9 -160(11) .
C12 Fe4 C10 O10 28(28) .
C11 Fe4 C10 O10 123(28) .
C32 Fe4 C10 O10 -65(28) .
Se2 Fe4 C10 O10 -131(27) .
Fe3 Fe4 C10 O10 -142(28) .
C10 Fe4 C11 O11 -47(14) .
C12 Fe4 C11 O11 54(14) .
C32 Fe4 C11 O11 -148(13) .
Se2 Fe4 C11 O11 157(14) .
Fe3 Fe4 C11 O11 -147(14) .
C10 Fe4 C12 O12 14(13) .
C11 Fe4 C12 O12 -81(13) .
C32 Fe4 C12 O12 102(13) .
Se2 Fe4 C12 O12 -176(100) .
Fe3 Fe4 C12 O12 167(13) .
C14 Fe5 C13 O13 -20(34) .
C15 Fe5 C13 O13 76(34) .
S5 Fe5 C13 O13 167(100) .
Se3 Fe5 C13 O13 -120(34) .
Fe6 Fe5 C13 O13 -119(34) .
C13 Fe5 C14 O14 88(10) .
C15 Fe5 C14 O14 -16(10) .
S5 Fe5 C14 O14 179(100) .
Se3 Fe5 C14 O14 -120(10) .
Fe6 Fe5 C14 O14 -176(100) .
C14 Fe5 C15 O15 -179(100) .
C13 Fe5 C15 O15 88(14) .
S5 Fe5 C15 O15 0(14) .
Se3 Fe5 C15 O15 -83(14) .
Fe6 Fe5 C15 O15 -53(14) .
C18 Fe6 C16 O16 107(16) .
C17 Fe6 C16 O16 -156(16) .
C33 Fe6 C16 O16 15(16) .
Se3 Fe6 C16 O16 -52(16) .
Fe5 Fe6 C16 O16 -63(16) .
C16 Fe6 C17 O17 -46(64) .
C18 Fe6 C17 O17 59(64) .
C33 Fe6 C17 O17 -130(100) .
Se3 Fe6 C17 O17 161(100) .
Fe5 Fe6 C17 O17 -143(100) .
C16 Fe6 C18 O18 -178(100) .
C17 Fe6 C18 O18 86(14) .
C33 Fe6 C18 O18 -93(14) .
Se3 Fe6 C18 O18 -8(14) .
Fe5 Fe6 C18 O18 -26(14) .
C20 Fe7 C19 O19 -72(52) .
C21 Fe7 C19 O19 -173(100) .
S7 Fe7 C19 O19 30(52) .
Se4 Fe7 C19 O19 79(52) .
Fe8 Fe7 C19 O19 23(52) .
C19 Fe7 C20 O20 -88(16) .
C21 Fe7 C20 O20 10(16) .
S7 Fe7 C20 O20 101(16) .
Se4 Fe7 C20 O20 170(100) .
Fe8 Fe7 C20 O20 176(100) .
C20 Fe7 C21 O21 2(8) .
C19 Fe7 C21 O21 97(8) .
S7 Fe7 C21 O21 -87(8) .
Se4 Fe7 C21 O21 -168(8) .
Fe8 Fe7 C21 O21 -136(8) .
C23 Fe8 C22 O22 -15(10) .
C24 Fe8 C22 O22 86(10) .
C34 Fe8 C22 O22 -93(10) .
Se4 Fe8 C22 O22 -174(100) .
Fe7 Fe8 C22 O22 -118(10) .
C24 Fe8 C23 O23 64(10) .
C22 Fe8 C23 O23 160(10) .
C34 Fe8 C23 O23 -29(10) .
Se4 Fe8 C23 O23 -88(10) .
Fe7 Fe8 C23 O23 -105(10) .
C23 Fe8 C24 O24 104(34) .
C22 Fe8 C24 O24 9(34) .
C34 Fe8 C24 O24 -171(100) .
Se4 Fe8 C24 O24 -86(34) .
Fe7 Fe8 C24 O24 -102(34) .
Fe1 Se1 C25 C26 -153.0(3) .
Fe2 Se1 C25 C26 -78.6(3) .
Se1 C25 C26 C27 -164.9(3) .
C25 C26 C27 Se2 -166.3(3) .
Fe3 Se2 C27 C26 -145.0(3) .
Fe4 Se2 C27 C26 -71.4(3) .
Fe6 Se3 C28 C29 166.9(2) .
Fe5 Se3 C28 C29 93.3(3) .
Se3 C28 C29 C30 76.3(4) .
C28 C29 C30 Se4 73.4(4) .
Fe7 Se4 C30 C29 97.1(3) .
Fe8 Se4 C30 C29 171.3(2) .
Ni1 S2 C31 S1 -16.3(3) .
Ni1 S2 C31 Fe2 163.08(19) .
Fe1 S1 C31 S2 -177.1(2) .
Fe1 S1 C31 Fe2 3.47(18) .
C4 Fe2 C31 S2 73.2(3) .
C6 Fe2 C31 S2 -27.5(3) .
C5 Fe2 C31 S2 172.1(9) .
Se1 Fe2 C31 S2 -126.3(2) .
Fe1 Fe2 C31 S2 177.5(3) .
C4 Fe2 C31 S1 -107.3(2) .
C6 Fe2 C31 S1 151.9(2) .
C5 Fe2 C31 S1 -8.5(12) .
Se1 Fe2 C31 S1 53.20(18) .
Fe1 Fe2 C31 S1 -3.09(16) .
Ni2 S4 C32 S3 -17.7(2) .
Ni2 S4 C32 Fe4 155.4(2) .
Fe3 S3 C32 S4 175.5(2) .
Fe3 S3 C32 Fe4 1.32(18) .
C10 Fe4 C32 S4 85.2(3) .
C12 Fe4 C32 S4 -15.1(3) .
C11 Fe4 C32 S4 -174.0(11) .
Se2 Fe4 C32 S4 -118.0(3) .
Fe3 Fe4 C32 S4 -174.6(3) .
C10 Fe4 C32 S3 -101.4(2) .
C12 Fe4 C32 S3 158.3(2) .
C11 Fe4 C32 S3 -0.6(13) .
Se2 Fe4 C32 S3 55.44(17) .
Fe3 Fe4 C32 S3 -1.17(16) .
Fe5 S5 C33 S6 177.0(2) .
Fe5 S5 C33 Fe6 -2.33(18) .
Ni1 S6 C33 S5 -8.8(2) .
Ni1 S6 C33 Fe6 170.4(2) .
C16 Fe6 C33 S5 -95.5(2) .
C18 Fe6 C33 S5 160.2(2) .
C17 Fe6 C33 S5 -10.7(12) .
Se3 Fe6 C33 S5 58.26(17) .
Fe5 Fe6 C33 S5 2.05(16) .
C16 Fe6 C33 S6 85.2(3) .
C18 Fe6 C33 S6 -19.1(3) .
C17 Fe6 C33 S6 170.0(9) .
Se3 Fe6 C33 S6 -121.0(3) .
Fe5 Fe6 C33 S6 -177.2(3) .
Ni2 S8 C34 S7 -7.6(3) .
Ni2 S8 C34 Fe8 173.26(18) .
Fe7 S7 C34 S8 -176.8(2) .
Fe7 S7 C34 Fe8 2.46(17) .
C23 Fe8 C34 S8 72.7(3) .
C24 Fe8 C34 S8 -27.4(3) .
C22 Fe8 C34 S8 151.4(11) .
Se4 Fe8 C34 S8 -126.7(2) .
Fe7 Fe8 C34 S8 177.0(2) .
C23 Fe8 C34 S7 -106.6(2) .
C24 Fe8 C34 S7 153.3(2) .
C22 Fe8 C34 S7 -27.8(13) .
Se4 Fe8 C34 S7 54.04(17) .
Fe7 Fe8 C34 S7 -2.17(15) .
C43 P1 C35 C36 -160.6(3) .
C37 P1 C35 C36 88.9(3) .
Ni1 P1 C35 C36 -33.9(3) .
P1 C35 C36 P2 51.3(3) .
C55 P2 C36 C35 178.2(3) .
C49 P2 C36 C35 68.4(3) .
Ni1 P2 C36 C35 -48.9(3) .
C43 P1 C37 C42 129.5(3) .
C35 P1 C37 C42 -120.2(3) .
Ni1 P1 C37 C42 -1.9(4) .
C43 P1 C37 C38 -53.3(4) .
C35 P1 C37 C38 57.0(4) .
Ni1 P1 C37 C38 175.3(3) .
C42 C37 C38 C39 0.5(6) .
P1 C37 C38 C39 -176.8(3) .
C37 C38 C39 C40 0.0(6) .
C38 C39 C40 C41 -1.0(7) .
C39 C40 C41 C42 1.4(7) .
C38 C37 C42 C41 -0.1(6) .
P1 C37 C42 C41 177.1(3) .
C40 C41 C42 C37 -0.8(6) .
C37 P1 C43 C44 152.8(3) .
C35 P1 C43 C44 44.0(4) .
Ni1 P1 C43 C44 -77.1(3) .
C37 P1 C43 C48 -31.2(4) .
C35 P1 C43 C48 -140.0(3) .
Ni1 P1 C43 C48 98.9(3) .
C48 C43 C44 C45 1.9(6) .
P1 C43 C44 C45 177.9(3) .
C43 C44 C45 C46 -1.9(7) .
C44 C45 C46 C47 0.9(7) .
C45 C46 C47 C48 0.3(7) .
C46 C47 C48 C43 -0.4(6) .
C44 C43 C48 C47 -0.7(6) .
P1 C43 C48 C47 -176.7(3) .
C55 P2 C49 C50 121.0(4) .
C36 P2 C49 C50 -129.0(4) .
Ni1 P2 C49 C50 -15.3(4) .
C55 P2 C49 C54 -60.0(4) .
C36 P2 C49 C54 49.9(4) .
Ni1 P2 C49 C54 163.7(3) .
C54 C49 C50 C51 -0.1(7) .
P2 C49 C50 C51 178.9(4) .
C49 C50 C51 C52 0.0(8) .
C50 C51 C52 C53 -0.6(8) .
C51 C52 C53 C54 1.3(8) .
C52 C53 C54 C49 -1.4(7) .
C50 C49 C54 C53 0.8(6) .
P2 C49 C54 C53 -178.2(3) .
C49 P2 C55 C56 -22.7(4) .
C36 P2 C55 C56 -131.4(3) .
Ni1 P2 C55 C56 106.5(3) .
C49 P2 C55 C60 154.6(3) .
C36 P2 C55 C60 45.9(4) .
Ni1 P2 C55 C60 -76.3(3) .
C60 C55 C56 C57 -0.9(6) .
P2 C55 C56 C57 176.4(3) .
C55 C56 C57 C58 0.2(7) .
C56 C57 C58 C59 0.1(7) .
C57 C58 C59 C60 0.1(7) .
C58 C59 C60 C55 -0.8(6) .
C56 C55 C60 C59 1.2(6) .
P2 C55 C60 C59 -176.1(3) .
C69 P3 C61 C62 -175.1(3) .
C63 P3 C61 C62 74.6(3) .
Ni2 P3 C61 C62 -43.3(3) .
P3 C61 C62 P4 53.8(3) .
C81 P4 C62 C61 77.8(3) .
C75 P4 C62 C61 -171.2(3) .
Ni2 P4 C62 C61 -42.8(3) .
C69 P3 C63 C64 136.2(4) .
C61 P3 C63 C64 -112.4(4) .
Ni2 P3 C63 C64 2.1(4) .
C69 P3 C63 C68 -46.8(4) .
C61 P3 C63 C68 64.7(4) .
Ni2 P3 C63 C68 179.2(3) .
C68 C63 C64 C65 -0.5(7) .
P3 C63 C64 C65 176.6(4) .
C63 C64 C65 C66 0.4(8) .
C64 C65 C66 C67 -0.2(8) .
C65 C66 C67 C68 0.0(9) .
C66 C67 C68 C63 0.0(9) .
C64 C63 C68 C67 0.3(8) .
P3 C63 C68 C67 -176.8(4) .
C63 P3 C69 C70 124.9(4) .
C61 P3 C69 C70 16.5(4) .
Ni2 P3 C69 C70 -106.7(4) .
C63 P3 C69 C74 -57.3(4) .
C61 P3 C69 C74 -165.8(3) .
Ni2 P3 C69 C74 71.1(3) .
C74 C69 C70 C71 -0.1(7) .
P3 C69 C70 C71 177.7(4) .
C69 C70 C71 C72 -1.1(7) .
C70 C71 C72 C73 1.1(8) .
C71 C72 C73 C74 0.0(8) .
C70 C69 C74 C73 1.2(6) .
P3 C69 C74 C73 -176.6(3) .
C72 C73 C74 C69 -1.2(7) .
C81 P4 C75 C80 13.9(4) .
C62 P4 C75 C80 -97.0(4) .
Ni2 P4 C75 C80 142.8(4) .
C81 P4 C75 C76 -168.1(4) .
C62 P4 C75 C76 81.0(4) .
Ni2 P4 C75 C76 -39.2(4) .
C80 C75 C76 C77 2.1(7) .
P4 C75 C76 C77 -175.9(4) .
C75 C76 C77 C78 -0.3(7) .
C76 C77 C78 C79 -1.5(8) .
C77 C78 C79 C80 1.4(9) .
C76 C75 C80 C79 -2.2(8) .
P4 C75 C80 C79 175.9(5) .
C78 C79 C80 C75 0.4(10) .
C75 P4 C81 C86 96.9(4) .
C62 P4 C81 C86 -152.8(4) .
Ni2 P4 C81 C86 -35.9(4) .
C75 P4 C81 C82 -82.0(4) .
C62 P4 C81 C82 28.3(4) .
Ni2 P4 C81 C82 145.2(4) .
C86 C81 C82 C83 -2.4(8) .
P4 C81 C82 C83 176.5(4) .
C81 C82 C83 C84 1.0(9) .
C82 C83 C84 C85 0.7(9) .
C83 C84 C85 C86 -0.9(9) .
C82 C81 C86 C85 2.2(8) .
P4 C81 C86 C85 -176.7(4) .
C84 C85 C86 C81 -0.5(9) .
C90 C91 C92 C93 -174.2(6) .
C91 C92 C93 C94 174.7(6) .
C92 C93 C94 C95 -174.7(6) .
C96 C96 C97 C98 176.2(7) 3_566

loop_
_platon_squeeze_void_nr
_platon_squeeze_void_average_x
_platon_squeeze_void_average_y
_platon_squeeze_void_average_z
_platon_squeeze_void_volume
_platon_squeeze_void_count_electrons
_platon_squeeze_void_content
1 0.500 1.000 0.000 221 52 ' '
2 0.889 0.312 0.045 7 0 ' '
3 0.500 0.500 0.500 221 52 ' '
4 0.111 0.812 0.455 7 0 ' '
5 0.889 0.187 0.545 7 0 ' '
6 0.111 0.687 0.955 7 0 ' '
